data_1569423
loop_
_publ_author_name
'Carroll, Robert C.'
'Harrowven, David C.'
'Pearce, James E.'
'Coles, Simon J.'

_publ_section_title
;
 A systematic study of the interplay between guest molecule structure and
 intermolecular interactions in crystalline sponges
;
_journal_issue 4
_journal_name_full IUCrJ
_journal_page_first 497
_journal_page_last 508
_journal_paper_doi 10.1107/S2052252523005146
_journal_volume 10
_journal_year 2023
_chemical_formula_moiety 'C36 H23 I6 N12 Zn3, 0.99(C14 H14 O)'
_chemical_formula_sum 'C49.98 H38.21 I6 N12 O Zn3'
_chemical_formula_weight 1780.40
_chemical_name_common 'Phenyl Biaryl Alcohol-2-Methyl (absorbed in crystalline sponge)'
_chemical_name_systematic '2',5-dimethyl-[1,1'-biphenyl]-2-ol (absorbed in crystalline sponge)'
_space_group_crystal_system monoclinic
_space_group_IT_number 15
_space_group_name_Hall '-C 2yc'
_space_group_name_H-M_alt 'C 1 2/c 1'
_atom_sites_solution_hydrogens geom
_atom_sites_solution_primary dual
_audit_creation_date 2023-04-05
_audit_creation_method
;
Olex2 1.5
(compiled 2023.03.06 svn.rbb2c1857 for OlexSys, GUI svn.r6748)
;
_cell_angle_alpha 90
_cell_angle_beta 102.449(2)
_cell_angle_gamma 90
_cell_formula_units_Z 8
_cell_length_a 35.5509(6)
_cell_length_b 14.9182(3)
_cell_length_c 30.8851(5)
_cell_measurement_reflns_used 10666
_cell_measurement_temperature 100(2)
_cell_measurement_theta_max 74.0730
_cell_measurement_theta_min 2.9200
_cell_volume 15995.0(5)
_computing_cell_refinement 'CrysAlisPro 1.171.41.122a (Rigaku OD, 2021)'
_computing_data_collection 'CrysAlisPro 1.171.41.122a (Rigaku OD, 2021)'
_computing_data_reduction 'CrysAlisPro 1.171.41.122a (Rigaku OD, 2021)'
_computing_molecular_graphics 'Olex2 1.5 (Dolomanov et al., 2009)'
_computing_publication_material 'Olex2 1.5 (Dolomanov et al., 2009)'
_computing_structure_refinement 'SHELXL 2018/3 (Sheldrick, 2015)'
_computing_structure_solution 'SHELXT 2014/5 (Sheldrick, 2014)'
_diffrn_ambient_environment N~2~
_diffrn_ambient_temperature 100(2)
_diffrn_detector 'hybrid pixel array detector'
_diffrn_detector_area_resol_mean 10.0000
_diffrn_detector_dtime 0.000
_diffrn_detector_type 'Rigaku, HyPix 6000HE'
_diffrn_measured_fraction_theta_full 0.993
_diffrn_measured_fraction_theta_max 0.992
_diffrn_measurement_details
;
List of Runs (angles in degrees, time in seconds):

  # Type    Start    End  Width  t~exp~   \w     \q     \k     \f   Frames
--------------------------------------------------------------------------
  1  \w   -170.00 -93.00   0.50    3.50    -- -103.00 -29.00-173.00  154
  2  \w   -146.00-110.00   0.50    3.50    -- -103.00 -30.00  90.00   72
  3  \w    -67.00 -36.00   0.50    3.50    -- -103.00  61.00 120.00   62
  4  \w    -83.00 -32.00   0.50    3.50    -- -103.00  77.00-120.00  102
  5  \w    -56.00 -31.00   0.50    3.50    -- -103.00  61.00   0.00   50
  6  \w    -69.00 -44.00   0.50    3.50    -- -103.00  61.00 -30.00   50
  7  \w    -67.00 -31.00   0.50    3.50    -- -103.00  61.00  90.00   72
  8  \w    -65.00 -38.00   0.50    3.50    -- -103.00  61.00 150.00   54
  9  \w     89.00 123.00   0.50    3.50    --  101.75  29.00 -12.00   68
 10  \w     29.00  54.00   0.50    3.50    --  101.75 -61.00   0.00   50
 11  \w     32.00  72.00   0.50    3.50    --  101.75 -61.00-180.00   80
 12  \w     37.00  63.00   0.50    3.50    --  101.75 -61.00-150.00   52
 13  \w     29.00  93.00   0.50    3.50    --  101.75 -77.00   0.00  128
 14  \w     29.00  69.00   0.50    3.50    --  101.75 -61.00-120.00   80
 15  \w     70.00 106.00   0.50    3.50    --  101.75 -77.00  30.00   72
 16  \w     30.00  66.00   0.50    3.50    --  101.75 -77.00  30.00   72
 17  \w     44.00  71.00   0.50    3.50    --  101.75 -61.00 -60.00   54
 18  \w     31.00  67.00   0.50    3.50    --  101.75 -61.00 -90.00   72
 19  \w    -24.00  12.00   0.50    0.75    --  -46.61  29.00 -12.00   72
 20  \w   -101.00 -42.00   0.50    0.75    --  -46.61 -29.00-173.00  118
 21  \w     34.00 120.00   0.50    0.75    --   46.61  29.00 -12.00  172
 22  \w    -20.00   5.00   0.50    0.75    --   46.61 -29.00-173.00   50
 23  \w    -37.00  24.00   0.50    0.75    --  -46.61  37.00 150.00  122
 24  \w    -20.00  22.00   0.50    0.75    --  -46.61  19.00 120.00   84
;
_diffrn_measurement_device 'four-circle diffractometer'
_diffrn_measurement_device_details 'Rigaku Oxford Difffraction, UG2 \k goniometer'
_diffrn_measurement_device_type
'Rigaku 007HF equipped with Varimax confocal mirrors and a UG2 goniometer and HyPix 6000HE detector'
_diffrn_measurement_method 'profile data from \w-scans'
_diffrn_measurement_specimen_support 'MiTeGen loops'
_diffrn_orient_matrix_type 'CrysAlisPro convention (1999,Acta A55,543-557)'
_diffrn_orient_matrix_UB_11 0.0096906000
_diffrn_orient_matrix_UB_12 -0.0018649000
_diffrn_orient_matrix_UB_13 0.0510905000
_diffrn_orient_matrix_UB_21 -0.0400624000
_diffrn_orient_matrix_UB_22 -0.0396741000
_diffrn_orient_matrix_UB_23 -0.0002319000
_diffrn_orient_matrix_UB_31 0.0164740000
_diffrn_orient_matrix_UB_32 -0.0952618000
_diffrn_orient_matrix_UB_33 -0.0009028000
_diffrn_radiation_collimation 0.3
_diffrn_radiation_monochromator 'Varimax focusing mirrors'
_diffrn_radiation_probe x-ray
_diffrn_radiation_type 'Cu K\a'
_diffrn_radiation_wavelength 1.54184
_diffrn_reflns_av_R_equivalents 0.0311
_diffrn_reflns_av_unetI/netI 0.0239
_diffrn_reflns_Laue_measured_fraction_full 0.993
_diffrn_reflns_Laue_measured_fraction_max 0.992
_diffrn_reflns_limit_h_max 42
_diffrn_reflns_limit_h_min -37
_diffrn_reflns_limit_k_max 14
_diffrn_reflns_limit_k_min -17
_diffrn_reflns_limit_l_max 37
_diffrn_reflns_limit_l_min -37
_diffrn_reflns_number 46808
_diffrn_reflns_point_group_measured_fraction_full 0.993
_diffrn_reflns_point_group_measured_fraction_max 0.992
_diffrn_reflns_theta_full 67.684
_diffrn_reflns_theta_max 68.248
_diffrn_reflns_theta_min 2.546
_diffrn_source 'Rotating anode'
_diffrn_source_current 30.0
_diffrn_source_power 1.2
_diffrn_source_target Cu
_diffrn_source_type 'Rigaku 007 HF'
_diffrn_source_voltage 40.0
_exptl_absorpt_coefficient_mu 19.505
_exptl_absorpt_correction_T_max 0.426
_exptl_absorpt_correction_T_min 0.109
_exptl_absorpt_correction_type analytical
_exptl_absorpt_process_details
;
CrysAlisPro 1.171.41.122a (Rigaku Oxford Diffraction, 2021)
Analytical numeric absorption correction using a multifaceted crystal
model based on expressions derived by R.C. Clark & J.S. Reid.
(Clark, R. C. & Reid, J. S. (1995). Acta Cryst. A51, 887-897)
Empirical absorption correction using spherical harmonics,
implemented in SCALE3 ABSPACK scaling algorithm.
;
_exptl_crystal_colour colourless
_exptl_crystal_colour_primary colourless
_exptl_crystal_density_diffrn 1.479
_exptl_crystal_description block
_exptl_crystal_F_000 6705
_exptl_crystal_size_max 0.23
_exptl_crystal_size_mid 0.12
_exptl_crystal_size_min 0.05
_refine_diff_density_max 1.104
_refine_diff_density_min -0.791
_refine_diff_density_rms 0.165
_refine_ls_extinction_method none
_refine_ls_goodness_of_fit_ref 1.047
_refine_ls_hydrogen_treatment constr
_refine_ls_matrix_type full
_refine_ls_number_parameters 993
_refine_ls_number_reflns 14532
_refine_ls_number_restraints 340
_refine_ls_restrained_S_all 1.043
_refine_ls_R_factor_all 0.0635
_refine_ls_R_factor_gt 0.0580
_refine_ls_shift/su_max 0.004
_refine_ls_shift/su_mean 0.000
_refine_ls_structure_factor_coef Fsqd
_refine_ls_weighting_details 'w=1/[\s^2^(Fo^2^)+(0.1243P)^2^+43.6006P] where P=(Fo^2^+2Fc^2^)/3'
_refine_ls_weighting_scheme calc
_refine_ls_wR_factor_gt 0.1873
_refine_ls_wR_factor_ref 0.1913
_reflns_Friedel_coverage 0.000
_reflns_number_gt 12444
_reflns_number_total 14532
_reflns_threshold_expression 'I > 2\s(I)'
_cod_data_source_file lt5059.cif
_cod_data_source_block PBA-2-Methyl_CrystallineSponge
_cod_database_code 1569423
_shelx_shelxl_version_number 2018/3
_chemical_oxdiff_formula '(Zn3 I6 N12 H24 C36) (C14 H14 O2)2 (C6 H12)3'
_chemical_oxdiff_usercomment 'Methoxy Biaryl 2'
_shelx_space_group_comment
;
The symmetry employed for this shelxl refinement is uniquely defined
by the following loop, which should always be used as a source of
symmetry information in preference to the above space-group names.
They are only intended as comments.
;
_shelx_estimated_absorpt_t_max 0.442
_shelx_estimated_absorpt_t_min 0.094
_reflns_odcompleteness_completeness 99.17
_reflns_odcompleteness_iscentric 1
_reflns_odcompleteness_theta 68.13
_olex2_refinement_description
;
1. Fixed Uiso
 At 1.2 times of:
  All C(H) groups
 At 1.5 times of:
  All C(H,H,H) groups, All O(H) groups
2. Restrained distances
 O2A-C12A
 1.38 with sigma of 0.02
 C4C-C7C
 1.54 with sigma of 0.02
 C7B-C4B
 1.54 with sigma of 0.02
 C13B-C8B
 1.54 with sigma of 0.02
 C13C-C8C
 1.54 with sigma of 0.02
 O1A-C5A
 1.38 with sigma of 0.02
 O1C-C5C
 1.38 with sigma of 0.02
 C16A-C9A
 1.54 with sigma of 0.02
 C14B-C2B
 1.54 with sigma of 0.02
 C14C-C2C
 1.54 with sigma of 0.02
 O1B-C5B
 1.38 with sigma of 0.02
 C1B-C14B
 2.5 with sigma of 0.04
 C3B-C14B
 2.5 with sigma of 0.04
 C6B-O1B
 2.4 with sigma of 0.04
 C3C-C14C
 2.5 with sigma of 0.04
 C1C-C14C
 2.5 with sigma of 0.04
 C4B-O1B
 2.4 with sigma of 0.04
 C6C-O1C
 2.4 with sigma of 0.04
 C4C-O1C
 2.4 with sigma of 0.04
 C12C-C4C \\sim C4C-C8C
 with sigma of 0.04
 C3C-C7C \\sim C7C-C5C
 with sigma of 0.04
 I402-Zn41 \\sim I302-Zn31
 with sigma of 0.02
 I401-Zn41 \\sim I301-Zn31
 with sigma of 0.02
 I401-N301 \\sim I301-N301
 with sigma of 0.04
 Zn41-N301 \\sim Zn31-N301
 with sigma of 0.02
 I402-I401 \\sim I302-I301
 with sigma of 0.04
 I402-N301 \\sim I302-N301
 with sigma of 0.04
 I303-N306 \\sim I403-N306
 with sigma of 0.04
 I304-N306 \\sim I404-N306
 with sigma of 0.04
 I303-Zn32 \\sim I403-Zn42
 with sigma of 0.02
 I304-Zn32 \\sim I404-Zn42
 with sigma of 0.02
 I303-N307 \\sim I403-N307
 with sigma of 0.04
 Zn32-N306 \\sim Zn42-N306
 with sigma of 0.02
 I304-N307 \\sim I404-N307
 with sigma of 0.04
 Zn32-N307 \\sim Zn42-N307
 with sigma of 0.02
 I303-I304 \\sim I403-I404
 with sigma of 0.04
 I405-I406 \\sim I305-I306
 with sigma of 0.04
 I405-N312 \\sim I305-N312
 with sigma of 0.04
 I405-Zn43 \\sim I305-Zn33
 with sigma of 0.02
 I406-N312 \\sim I306-N312
 with sigma of 0.04
 I406-Zn43 \\sim I306-Zn33
 with sigma of 0.02
 Zn43-N312 \\sim Zn33-N312
 with sigma of 0.02
3. Restrained planarity
 C3C, C2C, C1C, C14C
 with sigma of 0.1
 C7C, C8C, C9C, C13C
 with sigma of 0.1
 C3B, C2B, C1B, C14B
 with sigma of 0.1
4. Uiso/Uaniso restraints and constraints
C16A \\sim C9A \\sim C10A \\sim C11A \\sim C12A \\sim C8A \\sim C7A \\sim C4A
\\sim C5A \\sim O1A \\sim C6A \\sim C1A \\sim C2A \\sim C3A \\sim C15A \\sim
C14A: within 1.7A with sigma of 0.04 and sigma for terminal atoms of 0.08
within 1.7A
C9C \\sim C7C \\sim C12C \\sim C8C \\sim C4C \\sim C11C \\sim C13C \\sim C5C
\\sim C3C \\sim C10C \\sim C6C \\sim O1C \\sim C2C \\sim C1C \\sim C14C: within
1.7A with sigma of 0.02 and sigma for terminal atoms of 0.04 within 1.7A
C2B \\sim O1B \\sim C5B \\sim C4B \\sim C6B \\sim C3B \\sim C7B \\sim C1B \\sim
C12B \\sim C8B \\sim C14B \\sim C11B \\sim C9B \\sim C13B \\sim C10B: within
1.7A with sigma of 0.04 and sigma for terminal atoms of 0.08 within 1.7A
5. Others
 1*[Sof(I303)+Sof(I304)+Sof(Zn32)]+1*[Sof(I403)+Sof(Zn42)+Sof(I404)]+1*
 [Sof(I503)+Sof(I504)+Sof(Zn52)]=1 with esd of 0.00001
 Sof(I303)=Sof(I304)=Sof(Zn32)=FVAR(1)
 Sof(I403)=Sof(Zn42)=Sof(I404)=FVAR(2)
 Sof(I503)=Sof(I504)=Sof(Zn52)=FVAR(3)
 Fixed Sof: I402(0.44653) I405(0.29791) I406(0.29791) I401(0.44653)
 Zn41(0.44653) Zn43(0.29791) I302(0.5337) Zn31(0.5337) I301(0.5337)
 I306(0.65565) Zn33(0.65565) I305(0.65565) I502(0.01975) I501(0.01975)
 Zn51(0.01975) I506(0.04642) I505(0.04642) Zn53(0.04642) C4A(0.49866)
 C3A(0.49866) H3A(0.24933) C2A(0.49866) H2A(0.24933) C1A(0.49866) H1A(0.49866)
 C6A(0.49866) H6A(0.49866) C5A(0.49866) H5A(0.24933) C7A(0.49866) C8A(0.49866)
 H8A(0.24933) C9A(0.49866) H9A(0.24933) C10A(0.49866) H10A(0.49866)
 C11A(0.49866) H11A(0.49866) C12A(0.49866) H12A(0.24933) O1A(0.24933)
 H1AA(0.24933) O2A(0.24933) H2AA(0.24933) C14A(0.24933) H14A(0.24933)
 H14B(0.24933) H14C(0.24933) C7C(0.3) C12C(0.3) H12C(0.3) C11C(0.3) H11C(0.3)
 C10C(0.3) H10C(0.3) C9C(0.3) H9C(0.3) C8C(0.3) C4C(0.3) C5C(0.3) C6C(0.3)
 H6C(0.3) C1C(0.3) H1C(0.3) C2C(0.3) C3C(0.3) H3C(0.3) O1C(0.3) H1CA(0.3)
 O1B(0.2) H1B(0.2) C14B(0.2) H14G(0.2) H14H(0.2) H14I(0.2) C4B(0.2) C3B(0.2)
 H3B(0.2) C2B(0.2) C1B(0.2) H1BA(0.2) C6B(0.2) H6B(0.2) C5B(0.2) C13C(0.3)
 H13D(0.3) H13E(0.3) H13F(0.3) C14C(0.3) H14D(0.3) H14E(0.3) H14F(0.3) C7B(0.2)
 C12B(0.2) H12B(0.2) C11B(0.2) H11B(0.2) C10B(0.2) H10B(0.2) C9B(0.2) H9B(0.2)
 C8B(0.2) C13B(0.2) H13G(0.2) H13H(0.2) H13I(0.2) C15A(0.24933) H15A(0.24933)
 H15B(0.24933) H15C(0.24933) C13A(0.24933) H13A(0.24933) H13B(0.24933)
 H13C(0.24933) C16A(0.24933) H16A(0.24933) H16B(0.24933) H16C(0.24933)
 Fixed Uiso: I501(0.08)
6.a Aromatic/amide H refined with riding coordinates:
 C304(H304), C329(H329), C336(H336), C328(H328), C318(H318), C314(H314),
 C315(H315), C320(H320), C311(H311), C319(H319), C305(H305), C317(H317),
 C312(H312), C302(H302), C331(H331), C335(H335), C313(H313), C310(H310),
 C330(H330), C301(H301), C332(H332), C333(H333), C323(H323), C322(H322),
 C3A(H3A), C2A(H2A), C1A(H1A), C6A(H6A), C5A(H5A), C8A(H8A), C9A(H9A),
 C10A(H10A), C11A(H11A), C12A(H12A), C12C(H12C), C11C(H11C), C10C(H10C),
 C9C(H9C), C6C(H6C), C1C(H1C), C3C(H3C), C3B(H3B), C1B(H1BA), C6B(H6B),
 C12B(H12B), C11B(H11B), C10B(H10B), C9B(H9B)
6.b Fitted hexagon refined as free rotating group:
 C4A(C3A,C2A,C1A,C6A,C5A), C7A(C8A,C9A,C10A,C11A,C12A), C7C(C12C,C11C,C10C,C9C,
 C8C), C4C(C5C,C6C,C1C,C2C,C3C), C4B(C3B,C2B,C1B,C6B,C5B), C7B(C12B,C11B,C10B,
 C9B,C8B)
6.c Tetrahedral OH refined with everything fixed:
 O1A(H1AA), O2A(H2AA), O1C(H1CA), O1B(H1B)
6.d Idealised Me refined with everything fixed:
 C14A(H14A,H14B,H14C), C14B(H14G,H14H,H14I), C13C(H13D,H13E,H13F), C14C(H14D,
 H14E,H14F), C13B(H13G,H13H,H13I), C15A(H15A,H15B,H15C), C13A(H13A,H13B,H13C),
 C16A(H16A,H16B,H16C)
;
_olex2_date_sample_data_collection 2022-09-05
_olex2_date_sample_submission 2022-09-05
_olex2_submission_original_sample_id 'Phenyl Biaryl Alcohol-2-Methyl'
_olex2_submission_special_instructions 'No special instructions were received'
_oxdiff_exptl_absorpt_empirical_details
;
Empirical correction (ABSPACK) includes:
- Absorption correction using spherical harmonics
- Frame scaling
- Detector area scaling
- B-factor correction
;
_oxdiff_exptl_absorpt_empirical_full_max 15.016
_oxdiff_exptl_absorpt_empirical_full_min 0.215

loop_
_space_group_symop_operation_xyz
'x, y, z'
'-x, y, -z+1/2'
'x+1/2, y+1/2, z'
'-x+1/2, y+1/2, -z+1/2'
'-x, -y, -z'
'x, -y, z-1/2'
'-x+1/2, -y+1/2, -z'
'x+1/2, -y+1/2, z-1/2'

loop_
_atom_site_label
_atom_site_type_symbol
_atom_site_fract_x
_atom_site_fract_y
_atom_site_fract_z
_atom_site_U_iso_or_equiv
_atom_site_adp_type
_atom_site_occupancy
_atom_site_site_symmetry_order
_atom_site_calc_flag
_atom_site_refinement_flags_posn
_atom_site_refinement_flags_adp
_atom_site_refinement_flags_occupancy
_atom_site_disorder_assembly
_atom_site_disorder_group
I303 I 0.39088(8) 0.7389(2) 0.39815(11) 0.0729(5) Uani 0.635(3) 1 d D . P A 4
I402 I 0.11433(15) 0.7335(3) 0.05768(17) 0.110(2) Uani 0.4465 1 d D . P B 6
I304 I 0.36013(8) 0.58514(17) 0.50857(7) 0.0744(4) Uani 0.635(3) 1 d D . P A 4
I405 I 0.6324(3) 0.3180(5) 0.2039(3) 0.142(3) Uani 0.2979 1 d D . P C 8
I406 I 0.7390(2) 0.2708(3) 0.3034(3) 0.161(4) Uani 0.2979 1 d D . P C 8
I401 I 0.02032(15) 0.6487(3) 0.12848(15) 0.141(2) Uani 0.4465 1 d D . P B 6
Zn32 Zn 0.37737(11) 0.5929(3) 0.43345(14) 0.0551(13) Uani 0.635(3) 1 d D . P A 4
Zn41 Zn 0.0783(2) 0.6218(7) 0.0953(3) 0.087(3) Uani 0.4465 1 d D . P B 6
Zn43 Zn 0.6770(3) 0.3547(5) 0.2769(3) 0.110(5) Uani 0.2979 1 d D . P C 8
N309 N 0.52471(14) 0.2732(3) 0.47093(16) 0.0557(11) Uani 1 1 d . . . . .
N302 N 0.21946(13) 0.4470(3) 0.27195(15) 0.0526(10) Uani 1 1 d . . . . .
N304 N 0.23607(13) 0.3084(3) 0.30833(16) 0.0550(11) Uani 1 1 d . . . . .
N306 N 0.33422(13) 0.5289(3) 0.38930(17) 0.0594(12) Uani 1 1 d D . . . .
N308 N 0.54031(14) 0.3507(4) 0.41001(19) 0.0657(13) Uani 1 1 d . . . . .
N310 N 0.57626(14) 0.2232(3) 0.43976(16) 0.0572(11) Uani 1 1 d . . . . .
N303 N 0.18044(13) 0.3200(3) 0.25006(17) 0.0561(11) Uani 1 1 d . . . . .
N312 N 0.64307(17) 0.3370(4) 0.3228(2) 0.0706(14) Uani 1 1 d D . . . .
N301 N 0.11421(16) 0.5525(3) 0.14540(18) 0.0673(14) Uani 1 1 d D . . . .
N311 N 0.56405(16) -0.0132(3) 0.55144(17) 0.0631(13) Uani 1 1 d . . . . .
N307 N 0.42384(14) 0.5106(4) 0.43648(19) 0.0665(13) Uani 1 1 d D . . . .
N305 N 0.18703(16) -0.0089(3) 0.27844(19) 0.0642(12) Uani 1 1 d . . . . .
C324 C 0.51946(16) 0.3387(4) 0.4400(2) 0.0576(13) Uani 1 1 d . . . . .
C325 C 0.55279(16) 0.2155(4) 0.46741(19) 0.0556(13) Uani 1 1 d . . . . .
C316 C 0.27392(15) 0.4415(4) 0.33306(18) 0.0507(12) Uani 1 1 d . . . . .
C308 C 0.24138(15) 0.3959(4) 0.30285(18) 0.0516(12) Uani 1 1 d . . . . .
C303 C 0.16296(16) 0.4582(3) 0.2119(2) 0.0556(13) Uani 1 1 d . . . . .
C321 C 0.48602(17) 0.3989(4) 0.4400(2) 0.0596(14) Uani 1 1 d . . . . .
C306 C 0.18922(16) 0.4051(4) 0.24701(19) 0.0538(12) Uani 1 1 d . . . . .
C327 C 0.55676(17) 0.1354(4) 0.49697(19) 0.0574(13) Uani 1 1 d . . . . .
C326 C 0.56938(17) 0.2936(4) 0.4118(2) 0.0603(14) Uani 1 1 d . . . . .
C334 C 0.59502(18) 0.3074(4) 0.3810(2) 0.0643(15) Uani 1 1 d . . . . .
C307 C 0.20535(16) 0.2729(4) 0.2801(2) 0.0542(12) Uani 1 1 d . . . . .
C304 C 0.17180(19) 0.5451(4) 0.2017(2) 0.0640(15) Uani 1 1 d . . . . .
H304 H 0.194486 0.573659 0.217608 0.077 Uiso 1 1 calc R U . . .
C309 C 0.19909(16) 0.1751(4) 0.2813(2) 0.0572(13) Uani 1 1 d . . . . .
C329 C 0.53372(19) 0.0388(4) 0.5473(2) 0.0643(15) Uani 1 1 d . . . . .
H329 H 0.514377 0.024189 0.563038 0.077 Uiso 1 1 calc R U . . .
C336 C 0.6526(2) 0.2839(5) 0.3576(3) 0.0750(18) Uani 1 1 d . . . . .
H336 H 0.677075 0.255368 0.362494 0.090 Uiso 1 1 calc R U . . .
C328 C 0.52900(18) 0.1148(4) 0.5204(2) 0.0603(14) Uani 1 1 d . . . . .
H328 H 0.506952 0.151948 0.518186 0.072 Uiso 1 1 calc R U . . .
C318 C 0.32795(19) 0.4414(4) 0.3940(2) 0.0696(17) Uani 1 1 d . . . . .
H318 H 0.344830 0.409233 0.416790 0.083 Uiso 1 1 calc R U . . .
C314 C 0.31084(18) 0.5728(4) 0.3563(2) 0.0676(17) Uani 1 1 d . . . . .
H314 H 0.315181 0.634792 0.352313 0.081 Uiso 1 1 calc R U . . .
C315 C 0.28045(17) 0.5307(4) 0.3277(2) 0.0647(16) Uani 1 1 d . . . . .
H315 H 0.264358 0.563613 0.304544 0.078 Uiso 1 1 calc R U . . .
C320 C 0.47076(18) 0.4092(4) 0.4756(2) 0.0646(15) Uani 1 1 d . . . . .
H320 H 0.481273 0.377810 0.502240 0.078 Uiso 1 1 calc R U . . .
C311 C 0.1606(2) 0.0468(4) 0.2547(3) 0.0767(19) Uani 1 1 d . . . . .
H311 H 0.137468 0.022407 0.237546 0.092 Uiso 1 1 calc R U . . .
C319 C 0.43962(19) 0.4658(5) 0.4736(2) 0.0682(16) Uani 1 1 d . . . . .
H319 H 0.429125 0.473110 0.499212 0.082 Uiso 1 1 calc R U . . .
C305 C 0.14681(19) 0.5894(4) 0.1678(2) 0.0645(15) Uani 1 1 d . . . . .
H305 H 0.153145 0.648438 0.160278 0.077 Uiso 1 1 calc R U . . .
C317 C 0.29821(19) 0.3962(4) 0.3674(2) 0.0664(16) Uani 1 1 d . . . . .
H317 H 0.294193 0.334394 0.372337 0.080 Uiso 1 1 calc R U . . .
C312 C 0.2186(2) 0.0266(4) 0.3035(2) 0.0695(16) Uani 1 1 d . . . . .
H312 H 0.237283 -0.012500 0.320278 0.083 Uiso 1 1 calc R U . . .
C302 C 0.1312(2) 0.4199(4) 0.1870(3) 0.094(3) Uani 1 1 d . . . . .
H302 H 0.126320 0.358134 0.190864 0.113 Uiso 1 1 calc R U . . .
C331 C 0.5880(2) 0.0793(5) 0.5008(3) 0.0778(19) Uani 1 1 d . . . . .
H331 H 0.607505 0.091196 0.484881 0.093 Uiso 1 1 calc R U . . .
C335 C 0.6302(2) 0.2674(5) 0.3864(3) 0.0728(17) Uani 1 1 d . . . . .
H335 H 0.638773 0.227855 0.410643 0.087 Uiso 1 1 calc R U . . .
C313 C 0.22560(19) 0.1177(4) 0.3062(2) 0.0641(15) Uani 1 1 d . . . . .
H313 H 0.248315 0.140532 0.325002 0.077 Uiso 1 1 calc R U . . .
C310 C 0.1663(2) 0.1384(4) 0.2545(3) 0.0756(19) Uani 1 1 d . . . . .
H310 H 0.147896 0.175946 0.236208 0.091 Uiso 1 1 calc R U . . .
C330 C 0.5904(2) 0.0048(5) 0.5283(3) 0.080(2) Uani 1 1 d . . . . .
H330 H 0.611810 -0.034511 0.530592 0.096 Uiso 1 1 calc R U . . .
C301 C 0.1054(2) 0.4697(5) 0.1558(3) 0.097(3) Uani 1 1 d . . . . .
H301 H 0.081337 0.444302 0.141821 0.116 Uiso 1 1 calc R U . . .
C332 C 0.6083(3) 0.3737(8) 0.3168(3) 0.105(3) Uani 1 1 d . . . . .
H332 H 0.600312 0.411059 0.291571 0.126 Uiso 1 1 calc R U . . .
C333 C 0.5836(3) 0.3618(7) 0.3438(3) 0.105(3) Uani 1 1 d . . . . .
H333 H 0.559056 0.389840 0.337667 0.126 Uiso 1 1 calc R U . . .
C323 C 0.4387(3) 0.4979(7) 0.4017(3) 0.099(3) Uani 1 1 d . . . . .
H323 H 0.427529 0.528653 0.375082 0.119 Uiso 1 1 calc R U . . .
C322 C 0.4691(3) 0.4432(7) 0.4014(3) 0.104(3) Uani 1 1 d . . . . .
H322 H 0.478564 0.435570 0.375192 0.125 Uiso 1 1 calc R U . . .
I302 I 0.10576(9) 0.7401(2) 0.06517(11) 0.0690(5) Uani 0.5337 1 d D . P B 7
Zn31 Zn 0.07262(17) 0.6159(5) 0.0981(2) 0.0552(10) Uani 0.5337 1 d D . P B 7
I301 I 0.01433(9) 0.6319(2) 0.13142(8) 0.0805(5) Uani 0.5337 1 d D . P B 7
I403 I 0.3947(2) 0.7349(5) 0.3899(3) 0.119(3) Uani 0.311(3) 1 d D . P A 5
Zn42 Zn 0.3772(3) 0.5985(6) 0.4314(4) 0.081(5) Uani 0.311(3) 1 d D . P A 5
I404 I 0.3550(3) 0.5996(6) 0.5050(3) 0.144(3) Uani 0.311(3) 1 d D . P A 5
I306 I 0.73809(7) 0.26928(13) 0.30288(6) 0.0853(6) Uani 0.6557 1 d D . P C 9
Zn33 Zn 0.67531(9) 0.3547(2) 0.27516(7) 0.0586(10) Uani 0.6557 1 d D . P C 9
I305 I 0.62929(8) 0.3320(2) 0.19998(10) 0.0876(6) Uani 0.6557 1 d D . P C 9
I503 I 0.3780(3) 0.7376(6) 0.4211(4) 0.070(3) Uiso 0.054(2) 1 d . . P A 6
I504 I 0.3434(6) 0.5620(12) 0.5190(6) 0.096(5) Uiso 0.054(2) 1 d . . P A 6
Zn52 Zn 0.3642(5) 0.5836(13) 0.4481(6) 0.042(4) Uiso 0.054(2) 1 d . . P A 6
I502 I 0.1387(10) 0.721(2) 0.0517(11) 0.081(9) Uiso 0.0197 1 d . . P B 8
I501 I 0.0461(9) 0.668(2) 0.1252(10) 0.080 Uiso 0.0197 1 d . U P B 8
Zn51 Zn 0.097(2) 0.636(5) 0.081(3) 0.08(2) Uiso 0.0197 1 d . . P B 8
I506 I 0.7209(7) 0.2618(13) 0.2988(6) 0.093(6) Uiso 0.0464 1 d . . P C 10
I505 I 0.6099(7) 0.3343(14) 0.2088(8) 0.105(6) Uiso 0.0464 1 d . . P C 10
Zn53 Zn 0.6580(11) 0.361(2) 0.2789(10) 0.081(9) Uiso 0.0464 1 d . . P C 10
C4A C 0.2765(2) -0.0193(4) 0.4749(2) 0.055(2) Uani 0.4987 1 d G U P J .
C3A C 0.2641(2) -0.0498(4) 0.5121(2) 0.059(3) Uani 0.4987 1 d G U P . .
H3A H 0.248517 -0.012490 0.525918 0.070 Uiso 0.2493 1 calc R U P D 2
C2A C 0.2746(2) -0.1347(5) 0.5289(2) 0.061(3) Uani 0.4987 1 d G U P M .
H2A H 0.266103 -0.155539 0.554266 0.073 Uiso 0.2493 1 calc R U P E 1
C1A C 0.2974(2) -0.1893(4) 0.5086(3) 0.064(3) Uani 0.4987 1 d G U P . .
H1A H 0.304531 -0.247345 0.520119 0.077 Uiso 0.4987 1 calc R U P V .
C6A C 0.3098(2) -0.1588(4) 0.4715(2) 0.056(3) Uani 0.4987 1 d G U P J .
H6A H 0.325374 -0.196101 0.457624 0.067 Uiso 0.4987 1 calc R U P . .
C5A C 0.2993(2) -0.0739(5) 0.4546(2) 0.056(2) Uani 0.4987 1 d DG U P . .
H5A H 0.307788 -0.053052 0.429275 0.067 Uiso 0.2493 1 calc R U P F 1
C7A C 0.2632(3) 0.0706(5) 0.4560(3) 0.072(3) Uani 0.4987 1 d G U P . .
C8A C 0.2864(2) 0.1450(7) 0.4690(3) 0.086(4) Uani 0.4987 1 d G U P J .
H8A H 0.310436 0.138274 0.489217 0.104 Uiso 0.2493 1 calc R U P G 1
C9A C 0.2743(3) 0.2293(5) 0.4524(4) 0.099(5) Uani 0.4987 1 d DG U P J .
H9A H 0.290165 0.280189 0.461334 0.119 Uiso 0.2493 1 calc R U P H 2
C10A C 0.2391(4) 0.2392(5) 0.4228(4) 0.093(5) Uani 0.4987 1 d G U P J .
H10A H 0.230851 0.296776 0.411527 0.112 Uiso 0.4987 1 calc R U P . .
C11A C 0.2159(3) 0.1647(7) 0.4098(3) 0.095(5) Uani 0.4987 1 d G U P J .
H11A H 0.191808 0.171448 0.389601 0.114 Uiso 0.4987 1 calc R U P . .
C12A C 0.2279(3) 0.0804(6) 0.4264(3) 0.077(4) Uani 0.4987 1 d DG U P J .
H12A H 0.212079 0.029532 0.417483 0.092 Uiso 0.2493 1 calc R U P I 2
O1A O 0.3104(5) -0.0469(11) 0.4133(4) 0.059(4) Uani 0.2493 1 d D U P J 2
H1AA H 0.312510 -0.092721 0.398149 0.088 Uiso 0.2493 1 calc . U P K 2
O2A O 0.2032(4) 0.0040(12) 0.4127(6) 0.076(5) Uani 0.2493 1 d D . P J 1
H2AA H 0.214974 -0.034160 0.400689 0.114 Uiso 0.2493 1 calc . U P L 1
C14A C 0.2631(5) -0.1691(14) 0.5703(6) 0.044(4) Uani 0.2493 1 d . U P M 2
H14A H 0.248060 -0.224350 0.563397 0.065 Uiso 0.2493 1 calc . U P N 2
H14B H 0.247414 -0.123761 0.581227 0.065 Uiso 0.2493 1 calc . U P O 2
H14C H 0.286241 -0.181388 0.593181 0.065 Uiso 0.2493 1 calc . U P P 2
C7C C 0.4931(8) 0.5223(15) 0.2601(11) 0.151(10) Uani 0.3 1 d DG U P Q -1
C12C C 0.4780(8) 0.4393(19) 0.2678(11) 0.146(11) Uani 0.3 1 d DG U P Q -1
H12C H 0.458325 0.435521 0.284177 0.175 Uiso 0.3 1 calc R U P Q -1
C11C C 0.4918(9) 0.3619(14) 0.2515(12) 0.136(11) Uani 0.3 1 d G U P Q -1
H11C H 0.481475 0.305154 0.256787 0.163 Uiso 0.3 1 calc R U P Q -1
C10C C 0.5206(8) 0.3674(14) 0.2276(10) 0.126(10) Uani 0.3 1 d G U P Q -1
H10C H 0.530020 0.314521 0.216464 0.151 Uiso 0.3 1 calc R U P Q -1
C9C C 0.5357(6) 0.4505(17) 0.2199(7) 0.113(9) Uani 0.3 1 d G U P Q -1
H9C H 0.555415 0.454254 0.203531 0.136 Uiso 0.3 1 calc R U P Q -1
C8C C 0.5220(7) 0.5279(13) 0.2362(10) 0.118(8) Uani 0.3 1 d DG U P Q -1
C4C C 0.4785(9) 0.6112(19) 0.2774(11) 0.180(10) Uani 0.3 1 d DG U P Q -1
C5C C 0.4486(9) 0.660(2) 0.2515(11) 0.187(11) Uani 0.3 1 d DG U P Q -1
C6C C 0.4378(10) 0.742(2) 0.2666(14) 0.195(12) Uani 0.3 1 d DG U P Q -1
H6C H 0.417348 0.775251 0.248911 0.234 Uiso 0.3 1 calc R U P Q -1
C1C C 0.4568(11) 0.7747(19) 0.3076(15) 0.195(12) Uani 0.3 1 d DG U P Q -1
H1C H 0.449357 0.830617 0.317933 0.235 Uiso 0.3 1 calc R U P Q -1
C2C C 0.4866(10) 0.726(2) 0.3335(12) 0.209(12) Uani 0.3 1 d DG U P Q -1
C3C C 0.4975(9) 0.644(2) 0.3184(11) 0.203(12) Uani 0.3 1 d DG U P Q -1
H3C H 0.517900 0.610698 0.336070 0.244 Uiso 0.3 1 calc R U P Q -1
O1C O 0.4279(10) 0.629(3) 0.2117(13) 0.232(16) Uani 0.3 1 d D U P Q -1
H1CA H 0.428190 0.573125 0.211580 0.347 Uiso 0.3 1 calc . U P R -1
O1B O 0.3246(9) -0.062(3) 0.1271(13) 0.19(2) Uani 0.2 1 d D U P . .
H1B H 0.324790 -0.117961 0.129800 0.279 Uiso 0.2 1 calc . U P . .
C14B C 0.4530(14) 0.083(4) 0.2478(16) 0.18(3) Uani 0.2 1 d D U P . .
H14G H 0.465298 0.037169 0.268858 0.271 Uiso 0.2 1 calc . U P . .
H14H H 0.444620 0.133043 0.264011 0.271 Uiso 0.2 1 calc . U P . .
H14I H 0.471452 0.104874 0.230793 0.271 Uiso 0.2 1 calc . U P . .
C4B C 0.3914(8) -0.0704(15) 0.1628(9) 0.102(10) Uani 0.2 1 d DG U P . .
C3B C 0.4224(7) -0.0357(18) 0.1935(10) 0.108(11) Uani 0.2 1 d DG U P . .
H3B H 0.446597 -0.065665 0.198818 0.130 Uiso 0.2 1 calc R U P . .
C2B C 0.4182(8) 0.0427(17) 0.2162(8) 0.113(12) Uani 0.2 1 d DG U P . .
C1B C 0.3829(9) 0.0865(12) 0.2084(8) 0.106(11) Uani 0.2 1 d DG U P . .
H1BA H 0.379953 0.140076 0.223919 0.127 Uiso 0.2 1 calc R U P . .
C6B C 0.3518(8) 0.0518(14) 0.1777(9) 0.090(10) Uani 0.2 1 d DG U P . .
H6B H 0.327625 0.081741 0.172374 0.108 Uiso 0.2 1 calc R U P . .
C5B C 0.3560(7) -0.0266(16) 0.1550(8) 0.095(10) Uani 0.2 1 d DG U P . .
C13C C 0.5385(12) 0.6204(19) 0.2303(13) 0.126(12) Uani 0.3 1 d D U P Q -1
H13D H 0.521049 0.652474 0.206398 0.189 Uiso 0.3 1 calc . U P S -1
H13E H 0.563745 0.613807 0.222734 0.189 Uiso 0.3 1 calc . U P T -1
H13F H 0.541304 0.654396 0.257961 0.189 Uiso 0.3 1 calc . U P U -1
C14C C 0.5065(16) 0.757(4) 0.3805(14) 0.24(2) Uani 0.3 1 d D U P . .
H14D H 0.516680 0.817665 0.379008 0.358 Uiso 0.3 1 calc . U P . .
H14E H 0.527623 0.715992 0.392755 0.358 Uiso 0.3 1 calc . U P . .
H14F H 0.487709 0.757078 0.399532 0.358 Uiso 0.3 1 calc . U P . .
C7B C 0.3941(12) -0.1692(16) 0.1461(14) 0.125(12) Uani 0.2 1 d DG U P . .
C12B C 0.3831(9) -0.244(2) 0.1674(11) 0.098(11) Uani 0.2 1 d G U P . .
H12B H 0.375189 -0.236742 0.194653 0.117 Uiso 0.2 1 calc R U P . .
C11B C 0.3837(12) -0.3284(18) 0.1487(15) 0.145(15) Uani 0.2 1 d G U P . .
H11B H 0.376138 -0.379301 0.163306 0.174 Uiso 0.2 1 calc R U P . .
C10B C 0.3953(15) -0.339(2) 0.1088(16) 0.165(17) Uani 0.2 1 d G U P . .
H10B H 0.395651 -0.396479 0.096103 0.198 Uiso 0.2 1 calc R U P . .
C9B C 0.4063(15) -0.264(3) 0.0875(12) 0.161(17) Uani 0.2 1 d G U P . .
H9B H 0.414213 -0.271098 0.060247 0.193 Uiso 0.2 1 calc R U P . .
C8B C 0.4057(15) -0.179(2) 0.1062(14) 0.161(16) Uani 0.2 1 d DG U P . .
C13B C 0.4133(17) -0.088(3) 0.087(2) 0.126(18) Uani 0.2 1 d D U P . .
H13G H 0.405799 -0.089957 0.054445 0.189 Uiso 0.2 1 calc . U P . .
H13H H 0.440747 -0.073146 0.095917 0.189 Uiso 0.2 1 calc . U P . .
H13I H 0.398145 -0.041620 0.097996 0.189 Uiso 0.2 1 calc . U P . .
C15A C 0.2441(6) 0.0115(15) 0.5402(7) 0.048(4) Uani 0.2493 1 d . U P V 1
H15A H 0.260459 0.063531 0.550221 0.072 Uiso 0.2493 1 calc . U P W 1
H15B H 0.239602 -0.021795 0.565942 0.072 Uiso 0.2493 1 calc . U P X 1
H15C H 0.219357 0.031839 0.522241 0.072 Uiso 0.2493 1 calc . U P Y 1
C13A C 0.3234(14) 0.135(2) 0.5078(16) 0.111(15) Uani 0.2493 1 d . . P J 2
H13A H 0.315624 0.117643 0.535186 0.167 Uiso 0.2493 1 calc . U P Z 2
H13B H 0.337063 0.192702 0.512405 0.167 Uiso 0.2493 1 calc . U P A 2
H13C H 0.340480 0.089350 0.499911 0.167 Uiso 0.2493 1 calc . U P B 2
C16A C 0.2961(11) 0.313(2) 0.4732(14) 0.120(14) Uani 0.2493 1 d D U P J 1
H16A H 0.303331 0.349604 0.449872 0.181 Uiso 0.2493 1 calc . U P C 1
H16B H 0.319335 0.295072 0.494678 0.181 Uiso 0.2493 1 calc . U P D 1
H16C H 0.279451 0.348379 0.488264 0.181 Uiso 0.2493 1 calc . U P E 1

loop_
_atom_site_aniso_label
_atom_site_aniso_U_11
_atom_site_aniso_U_22
_atom_site_aniso_U_33
_atom_site_aniso_U_23
_atom_site_aniso_U_13
_atom_site_aniso_U_12
I303 0.0682(6) 0.0502(7) 0.0906(9) -0.0081(5) -0.0045(7) -0.0061(5)
I402 0.165(5) 0.0504(12) 0.0983(19) -0.0048(10) -0.010(2) -0.012(2)
I304 0.0794(8) 0.0767(6) 0.0660(6) -0.0126(5) 0.0132(6) 0.0187(6)
I405 0.286(9) 0.058(2) 0.104(3) -0.029(2) 0.086(4) -0.052(3)
I406 0.184(7) 0.043(3) 0.291(8) 0.059(3) 0.127(5) 0.045(3)
I401 0.145(3) 0.100(2) 0.139(3) -0.0279(18) -0.052(2) 0.046(2)
Zn32 0.047(2) 0.0490(19) 0.0622(17) -0.0103(12) -0.0039(15) 0.0136(14)
Zn41 0.119(6) 0.038(2) 0.075(4) -0.004(2) -0.041(4) 0.006(3)
Zn43 0.157(10) 0.018(3) 0.167(9) 0.000(3) 0.059(6) -0.011(4)
N309 0.055(2) 0.048(3) 0.058(2) 0.0043(19) -0.002(2) 0.007(2)
N302 0.053(2) 0.038(2) 0.060(2) 0.0024(18) -0.0048(19) 0.0072(18)
N304 0.059(3) 0.038(2) 0.060(2) 0.0033(19) -0.005(2) 0.0064(19)
N306 0.052(2) 0.046(3) 0.069(3) -0.004(2) -0.010(2) 0.013(2)
N308 0.053(3) 0.060(3) 0.078(3) 0.016(2) -0.002(2) 0.004(2)
N310 0.058(3) 0.051(3) 0.057(2) 0.005(2) -0.001(2) 0.004(2)
N303 0.052(2) 0.038(2) 0.070(3) 0.000(2) -0.005(2) 0.0026(19)
N312 0.078(3) 0.056(3) 0.081(3) 0.007(3) 0.022(3) 0.003(3)
N301 0.076(3) 0.040(2) 0.068(3) -0.007(2) -0.023(2) 0.008(2)
N311 0.068(3) 0.047(3) 0.064(3) 0.006(2) -0.008(2) -0.002(2)
N307 0.053(3) 0.060(3) 0.076(3) -0.001(2) -0.008(2) 0.011(2)
N305 0.070(3) 0.039(2) 0.081(3) 0.007(2) 0.013(3) 0.006(2)
C324 0.049(3) 0.053(3) 0.064(3) 0.007(2) -0.004(2) 0.007(2)
C325 0.049(3) 0.051(3) 0.057(3) 0.005(2) -0.008(2) 0.002(2)
C316 0.048(3) 0.038(3) 0.059(3) -0.003(2) -0.003(2) 0.008(2)
C308 0.051(3) 0.041(3) 0.058(3) 0.000(2) -0.001(2) 0.006(2)
C303 0.056(3) 0.034(2) 0.068(3) -0.001(2) -0.009(2) 0.004(2)
C321 0.055(3) 0.049(3) 0.068(3) 0.004(2) -0.004(3) 0.002(2)
C306 0.051(3) 0.040(3) 0.063(3) -0.001(2) -0.003(2) 0.004(2)
C327 0.061(3) 0.047(3) 0.055(3) 0.000(2) -0.006(2) 0.004(2)
C326 0.055(3) 0.055(3) 0.065(3) 0.009(3) 0.000(3) 0.005(3)
C334 0.059(3) 0.058(3) 0.071(4) 0.010(3) 0.002(3) 0.002(3)
C307 0.052(3) 0.041(3) 0.064(3) 0.001(2) 0.000(2) 0.003(2)
C304 0.069(3) 0.046(3) 0.065(3) 0.000(2) -0.012(3) -0.001(3)
C309 0.055(3) 0.041(3) 0.071(3) 0.001(2) 0.001(3) 0.004(2)
C329 0.068(4) 0.056(3) 0.060(3) 0.002(3) -0.006(3) -0.010(3)
C336 0.078(4) 0.066(4) 0.083(4) 0.011(3) 0.023(4) 0.019(3)
C328 0.057(3) 0.055(3) 0.061(3) 0.009(3) -0.004(3) 0.002(3)
C318 0.066(4) 0.050(3) 0.078(4) 0.002(3) -0.018(3) 0.007(3)
C314 0.060(3) 0.041(3) 0.088(4) 0.000(3) -0.014(3) 0.004(3)
C315 0.055(3) 0.043(3) 0.082(4) 0.003(3) -0.017(3) 0.004(2)
C320 0.059(3) 0.053(3) 0.073(4) 0.004(3) -0.006(3) 0.008(3)
C311 0.071(4) 0.045(3) 0.102(5) 0.001(3) -0.007(4) 0.000(3)
C319 0.061(3) 0.057(3) 0.076(4) -0.003(3) -0.007(3) 0.005(3)
C305 0.072(4) 0.042(3) 0.069(3) -0.001(2) -0.009(3) 0.007(3)
C317 0.070(4) 0.044(3) 0.071(4) 0.003(3) -0.014(3) 0.007(3)
C312 0.075(4) 0.045(3) 0.083(4) 0.009(3) 0.005(3) 0.006(3)
C302 0.103(5) 0.038(3) 0.110(6) 0.015(3) -0.050(5) -0.011(3)
C331 0.073(4) 0.070(4) 0.089(5) 0.022(4) 0.014(4) 0.017(3)
C335 0.076(4) 0.064(4) 0.077(4) 0.015(3) 0.013(3) 0.016(3)
C313 0.068(3) 0.042(3) 0.075(4) 0.009(3) 0.001(3) 0.005(3)
C310 0.063(4) 0.047(3) 0.103(5) 0.009(3) -0.011(3) -0.002(3)
C330 0.083(5) 0.058(4) 0.093(5) 0.015(3) 0.006(4) 0.023(3)
C301 0.093(5) 0.055(4) 0.110(6) 0.009(4) -0.052(5) -0.006(4)
C332 0.091(5) 0.131(8) 0.095(6) 0.056(6) 0.025(5) 0.028(5)
C333 0.085(5) 0.126(8) 0.111(7) 0.061(6) 0.035(5) 0.033(5)
C323 0.092(5) 0.115(7) 0.087(5) 0.031(5) 0.012(4) 0.053(5)
C322 0.106(6) 0.123(7) 0.082(5) 0.037(5) 0.017(4) 0.068(6)
I302 0.0793(7) 0.0381(7) 0.0770(10) 0.0009(7) -0.0113(7) 0.0007(5)
Zn31 0.0565(13) 0.044(2) 0.0548(17) -0.0059(13) -0.0097(12) 0.0138(12)
I301 0.0881(9) 0.0805(11) 0.0713(8) -0.0006(6) 0.0135(8) 0.0372(8)
I403 0.123(4) 0.058(2) 0.157(6) 0.011(3) -0.013(3) -0.024(2)
Zn42 0.063(6) 0.047(4) 0.115(8) -0.007(3) -0.021(5) -0.014(3)
I404 0.110(3) 0.163(6) 0.134(4) -0.073(4) -0.028(2) 0.021(4)
I306 0.0912(12) 0.0594(12) 0.1235(10) 0.0342(7) 0.0631(9) 0.0291(8)
Zn33 0.0703(17) 0.044(2) 0.0686(12) 0.0036(10) 0.0298(11) 0.0016(11)
I305 0.1251(11) 0.0566(10) 0.0782(8) -0.0127(6) 0.0152(8) -0.0157(7)
C4A 0.056(6) 0.051(6) 0.064(6) -0.005(5) 0.024(5) 0.001(5)
C3A 0.058(6) 0.054(6) 0.068(6) 0.008(5) 0.023(5) 0.010(5)
C2A 0.062(6) 0.057(7) 0.064(6) 0.000(5) 0.014(5) 0.002(5)
C1A 0.063(6) 0.054(6) 0.072(7) -0.006(5) 0.007(6) 0.007(5)
C6A 0.039(5) 0.056(6) 0.072(7) -0.002(5) 0.013(5) 0.009(5)
C5A 0.039(5) 0.067(7) 0.062(6) 0.000(5) 0.014(4) -0.007(5)
C7A 0.084(8) 0.065(7) 0.078(8) 0.006(6) 0.045(7) 0.015(7)
C8A 0.098(10) 0.070(9) 0.102(11) 0.010(8) 0.045(9) 0.020(8)
C9A 0.149(14) 0.060(8) 0.114(12) 0.017(8) 0.085(11) 0.017(9)
C10A 0.133(14) 0.076(9) 0.083(9) 0.013(8) 0.050(10) 0.042(10)
C11A 0.116(12) 0.105(12) 0.068(8) 0.009(8) 0.030(8) 0.039(10)
C12A 0.095(9) 0.076(9) 0.069(7) 0.017(6) 0.039(7) 0.030(8)
O1A 0.065(9) 0.070(10) 0.051(8) 0.001(7) 0.035(7) 0.009(8)
O2A 0.045(8) 0.097(14) 0.076(11) 0.007(10) -0.010(8) 0.019(9)
C14A 0.042(9) 0.049(11) 0.042(9) 0.005(8) 0.014(7) 0.002(8)
C7C 0.122(19) 0.186(17) 0.134(16) -0.014(16) 0.006(15) 0.010(15)
C12C 0.11(2) 0.180(19) 0.125(19) -0.016(17) -0.023(16) -0.008(16)
C11C 0.10(2) 0.174(18) 0.112(19) -0.009(17) -0.033(17) -0.008(15)
C10C 0.095(18) 0.156(18) 0.100(18) -0.016(15) -0.037(14) 0.008(15)
C9C 0.087(17) 0.148(17) 0.085(14) -0.009(15) -0.026(12) 0.039(14)
C8C 0.097(17) 0.156(16) 0.089(13) -0.017(15) -0.005(12) 0.032(14)
C4C 0.15(2) 0.20(2) 0.19(2) -0.021(19) 0.047(17) 0.002(17)
C5C 0.15(2) 0.21(2) 0.22(2) -0.03(2) 0.073(19) 0.007(19)
C6C 0.15(2) 0.22(3) 0.24(3) -0.04(2) 0.09(2) 0.01(2)
C1C 0.16(2) 0.22(3) 0.24(3) -0.05(2) 0.10(2) 0.00(2)
C2C 0.18(2) 0.22(3) 0.24(3) -0.04(2) 0.09(2) -0.02(2)
C3C 0.18(2) 0.21(2) 0.23(2) -0.03(2) 0.07(2) -0.02(2)
O1C 0.14(2) 0.25(4) 0.32(4) 0.03(3) 0.09(3) 0.01(3)
O1B 0.23(5) 0.18(4) 0.19(4) 0.04(4) 0.15(4) 0.05(4)
C14B 0.28(7) 0.13(5) 0.12(4) -0.05(4) 0.02(5) -0.05(5)
C4B 0.11(2) 0.12(2) 0.090(19) 0.003(18) 0.053(17) 0.008(19)
C3B 0.13(3) 0.11(2) 0.10(2) -0.01(2) 0.05(2) 0.01(2)
C2B 0.15(3) 0.08(2) 0.11(2) 0.023(19) 0.04(2) 0.00(2)
C1B 0.16(3) 0.07(2) 0.10(2) 0.045(17) 0.07(2) 0.03(2)
C6B 0.12(2) 0.047(15) 0.12(2) 0.057(16) 0.067(19) 0.015(15)
C5B 0.12(2) 0.09(2) 0.09(2) 0.025(18) 0.067(18) 0.015(19)
C13C 0.14(3) 0.13(3) 0.11(2) -0.03(2) 0.04(2) 0.02(2)
C14C 0.25(4) 0.27(4) 0.24(4) -0.08(4) 0.14(3) -0.02(4)
C7B 0.10(2) 0.16(3) 0.12(2) 0.00(2) 0.03(2) -0.01(2)
C12B 0.059(17) 0.13(3) 0.11(2) -0.01(2) 0.031(17) -0.021(19)
C11B 0.12(3) 0.17(3) 0.15(3) -0.03(3) 0.04(3) 0.00(3)
C10B 0.14(3) 0.19(4) 0.18(4) -0.03(3) 0.06(3) -0.01(3)
C9B 0.16(3) 0.14(3) 0.19(4) -0.04(3) 0.03(3) -0.02(3)
C8B 0.15(3) 0.16(3) 0.18(3) -0.01(3) 0.04(3) -0.03(3)
C13B 0.12(3) 0.10(3) 0.19(5) 0.02(3) 0.10(3) -0.01(3)
C15A 0.047(10) 0.053(11) 0.048(10) -0.004(8) 0.020(8) 0.010(9)
C13A 0.15(4) 0.062(18) 0.15(4) -0.02(2) 0.10(3) -0.04(2)
C16A 0.14(3) 0.12(3) 0.12(3) 0.01(2) 0.08(3) 0.04(3)

loop_
_atom_type_symbol
_atom_type_description
_atom_type_scat_dispersion_real
_atom_type_scat_dispersion_imag
_atom_type_scat_source
C C 0.0181 0.0091 'International Tables Vol C Tables 4.2.6.8 and 6.1.1.4'
H H 0.0000 0.0000 'International Tables Vol C Tables 4.2.6.8 and 6.1.1.4'
I I -0.3257 6.8362 'International Tables Vol C Tables 4.2.6.8 and 6.1.1.4'
N N 0.0311 0.0180 'International Tables Vol C Tables 4.2.6.8 and 6.1.1.4'
O O 0.0492 0.0322 'International Tables Vol C Tables 4.2.6.8 and 6.1.1.4'
Zn Zn -1.5491 0.6778 'International Tables Vol C Tables 4.2.6.8 and 6.1.1.4'

loop_
_exptl_crystal_face_index_h
_exptl_crystal_face_index_k
_exptl_crystal_face_index_l
_exptl_crystal_face_perp_dist
-1 0 0 0.0632
1 0 0 0.0572
0 0 -1 0.0266
0 0 1 0.0266
-1 1 1 0.1208
1 -1 -1 0.0841
1 0 1 0.0406
1 -2 -2 0.0893
-1 0 -1 0.0466
-1 -1 1 0.0849
1 2 -1 0.1266
-2 0 1 0.0589
2 0 -1 0.0505
1 -1 0 0.0877

loop_
_geom_angle_atom_site_label_1
_geom_angle_atom_site_label_2
_geom_angle_atom_site_label_3
_geom_angle
_geom_angle_site_symmetry_1
_geom_angle_site_symmetry_3
_geom_angle_publ_flag
I304 Zn32 I303 122.79(16) . . ?
N306 Zn32 I303 107.4(2) . . ?
N306 Zn32 I304 107.1(3) . . ?
N307 Zn32 I303 108.1(3) . . ?
N307 Zn32 I304 106.5(3) . . ?
N307 Zn32 N306 103.4(2) . . ?
I401 Zn41 I402 128.3(4) . . ?
N301 Zn41 I402 112.5(4) . . ?
N301 Zn41 I401 101.7(4) . . ?
N301 Zn41 N311 97.0(4) . 8_455 ?
N311 Zn41 I402 106.7(4) 8_455 . ?
N311 Zn41 I401 106.2(4) 8_455 . ?
I406 Zn43 I405 121.4(4) . . ?
N312 Zn43 I405 103.8(5) . . ?
N312 Zn43 I406 108.3(4) . . ?
N305 Zn43 I405 107.8(4) 3 . ?
N305 Zn43 I406 110.4(4) 3 . ?
N305 Zn43 N312 103.5(4) 3 . ?
C325 N309 C324 113.5(5) . . ?
C308 N302 C306 114.8(5) . . ?
C308 N304 C307 114.7(4) . . ?
C318 N306 Zn32 120.0(4) . . ?
C318 N306 C314 118.0(5) . . ?
C318 N306 Zn42 122.8(5) . . ?
C318 N306 Zn52 110.9(6) . . ?
C314 N306 Zn32 122.0(4) . . ?
C314 N306 Zn42 119.2(5) . . ?
C314 N306 Zn52 126.4(6) . . ?
C324 N308 C326 115.7(5) . . ?
C325 N310 C326 115.4(5) . . ?
C306 N303 C307 115.2(5) . . ?
C336 N312 Zn43 123.3(6) . . ?
C336 N312 C332 115.6(6) . . ?
C336 N312 Zn33 124.8(5) . . ?
C336 N312 Zn53 138.7(14) . . ?
C332 N312 Zn43 120.9(6) . . ?
C332 N312 Zn33 119.2(5) . . ?
C332 N312 Zn53 104.8(14) . . ?
C305 N301 Zn41 120.7(5) . . ?
C305 N301 Zn31 125.9(5) . . ?
C305 N301 Zn51 105(2) . . ?
C301 N301 Zn41 120.5(5) . . ?
C301 N301 C305 118.8(5) . . ?
C301 N301 Zn31 115.2(5) . . ?
C301 N301 Zn51 133(2) . . ?
C329 N311 Zn41 126.7(5) . 8_556 ?
C329 N311 C330 119.4(6) . . ?
C329 N311 Zn31 119.9(5) . 8_556 ?
C329 N311 Zn51 150.1(19) . 8_556 ?
C330 N311 Zn41 113.8(5) . 8_556 ?
C330 N311 Zn31 120.6(5) . 8_556 ?
C330 N311 Zn51 90.6(18) . 8_556 ?
C319 N307 Zn32 121.5(5) . . ?
C319 N307 Zn42 123.7(6) . . ?
C319 N307 Zn52 107.9(6) . . ?
C323 N307 Zn32 121.0(5) . . ?
C323 N307 C319 117.5(6) . . ?
C323 N307 Zn42 118.8(6) . . ?
C323 N307 Zn52 133.8(6) . . ?
Zn43 N305 Zn53 18.6(11) 3_445 3_445 ?
C311 N305 Zn43 119.9(5) . 3_445 ?
C311 N305 Zn53 105.9(10) . 3_445 ?
C312 N305 Zn43 121.8(5) . 3_445 ?
C312 N305 C311 118.2(5) . . ?
C312 N305 Zn53 133.4(9) . 3_445 ?
N309 C324 C321 115.1(6) . . ?
N308 C324 N309 125.6(5) . . ?
N308 C324 C321 119.2(5) . . ?
N309 C325 C327 116.0(5) . . ?
N310 C325 N309 125.5(5) . . ?
N310 C325 C327 118.4(5) . . ?
C315 C316 C308 119.9(5) . . ?
C315 C316 C317 118.2(5) . . ?
C317 C316 C308 121.8(5) . . ?
N302 C308 N304 124.9(5) . . ?
N302 C308 C316 116.4(5) . . ?
N304 C308 C316 118.7(5) . . ?
C304 C303 C306 121.5(5) . . ?
C302 C303 C306 120.2(5) . . ?
C302 C303 C304 118.1(5) . . ?
C320 C321 C324 122.3(5) . . ?
C320 C321 C322 118.3(6) . . ?
C322 C321 C324 119.3(7) . . ?
N302 C306 C303 118.0(5) . . ?
N303 C306 N302 125.8(5) . . ?
N303 C306 C303 116.2(5) . . ?
C328 C327 C325 121.0(5) . . ?
C331 C327 C325 120.6(6) . . ?
C331 C327 C328 118.5(6) . . ?
N308 C326 N310 123.9(6) . . ?
N308 C326 C334 117.9(5) . . ?
N310 C326 C334 118.2(5) . . ?
C335 C334 C326 122.7(6) . . ?
C335 C334 C333 116.9(7) . . ?
C333 C334 C326 120.4(6) . . ?
N304 C307 C309 118.4(5) . . ?
N303 C307 N304 124.4(5) . . ?
N303 C307 C309 117.2(5) . . ?
C303 C304 H304 120.7 . . ?
C303 C304 C305 118.5(6) . . ?
C305 C304 H304 120.7 . . ?
C313 C309 C307 122.6(5) . . ?
C313 C309 C310 118.2(6) . . ?
C310 C309 C307 119.1(5) . . ?
N311 C329 H329 119.0 . . ?
N311 C329 C328 122.0(7) . . ?
C328 C329 H329 119.0 . . ?
N312 C336 H336 117.8 . . ?
N312 C336 C335 124.4(7) . . ?
C335 C336 H336 117.8 . . ?
C327 C328 C329 119.0(6) . . ?
C327 C328 H328 120.5 . . ?
C329 C328 H328 120.5 . . ?
N306 C318 H318 118.6 . . ?
N306 C318 C317 122.7(5) . . ?
C317 C318 H318 118.6 . . ?
N306 C314 H314 118.9 . . ?
N306 C314 C315 122.2(6) . . ?
C315 C314 H314 118.9 . . ?
C316 C315 C314 119.4(5) . . ?
C316 C315 H315 120.3 . . ?
C314 C315 H315 120.3 . . ?
C321 C320 H320 120.1 . . ?
C321 C320 C319 119.8(6) . . ?
C319 C320 H320 120.1 . . ?
N305 C311 H311 119.1 . . ?
N305 C311 C310 121.8(6) . . ?
C310 C311 H311 119.1 . . ?
N307 C319 C320 121.7(7) . . ?
N307 C319 H319 119.2 . . ?
C320 C319 H319 119.2 . . ?
N301 C305 C304 122.6(6) . . ?
N301 C305 H305 118.7 . . ?
C304 C305 H305 118.7 . . ?
C316 C317 H317 120.3 . . ?
C318 C317 C316 119.4(6) . . ?
C318 C317 H317 120.3 . . ?
N305 C312 H312 118.4 . . ?
N305 C312 C313 123.2(6) . . ?
C313 C312 H312 118.4 . . ?
C303 C302 H302 119.5 . . ?
C303 C302 C301 120.9(6) . . ?
C301 C302 H302 119.5 . . ?
C327 C331 H331 120.6 . . ?
C327 C331 C330 118.9(7) . . ?
C330 C331 H331 120.6 . . ?
C334 C335 H335 120.0 . . ?
C336 C335 C334 120.0(7) . . ?
C336 C335 H335 120.0 . . ?
C309 C313 C312 119.0(6) . . ?
C309 C313 H313 120.5 . . ?
C312 C313 H313 120.5 . . ?
C309 C310 H310 120.2 . . ?
C311 C310 C309 119.5(6) . . ?
C311 C310 H310 120.2 . . ?
N311 C330 C331 122.2(7) . . ?
N311 C330 H330 118.9 . . ?
C331 C330 H330 118.9 . . ?
N301 C301 C302 120.5(6) . . ?
N301 C301 H301 119.7 . . ?
C302 C301 H301 119.7 . . ?
N312 C332 H332 117.6 . . ?
N312 C332 C333 124.7(8) . . ?
C333 C332 H332 117.6 . . ?
C334 C333 H333 120.8 . . ?
C332 C333 C334 118.4(8) . . ?
C332 C333 H333 120.8 . . ?
N307 C323 H323 118.1 . . ?
N307 C323 C322 123.7(7) . . ?
C322 C323 H323 118.1 . . ?
C321 C322 H322 120.5 . . ?
C323 C322 C321 119.0(8) . . ?
C323 C322 H322 120.5 . . ?
N301 Zn31 N311 97.4(3) . 8_455 ?
N301 Zn31 I302 107.2(3) . . ?
N301 Zn31 I301 106.3(3) . . ?
N311 Zn31 I302 105.8(3) 8_455 . ?
N311 Zn31 I301 110.0(4) 8_455 . ?
I301 Zn31 I302 126.3(3) . . ?
N306 Zn42 N307 101.5(4) . . ?
N306 Zn42 I403 108.3(5) . . ?
N306 Zn42 I404 103.5(5) . . ?
N307 Zn42 I403 105.2(5) . . ?
N307 Zn42 I404 109.1(5) . . ?
I403 Zn42 I404 126.5(4) . . ?
N312 Zn33 N305 103.1(3) . 3 ?
N312 Zn33 I306 106.03(19) . . ?
N312 Zn33 I305 106.6(2) . . ?
N305 Zn33 I306 108.7(2) 3 . ?
N305 Zn33 I305 104.9(2) 3 . ?
I306 Zn33 I305 125.46(14) . . ?
N306 Zn52 N307 89.7(8) . . ?
N306 Zn52 I503 99.7(6) . . ?
N306 Zn52 I504 122.0(8) . . ?
N307 Zn52 I503 96.8(7) . . ?
N307 Zn52 I504 119.9(7) . . ?
I504 Zn52 I503 121.7(10) . . ?
N301 Zn51 I501 74(2) . . ?
N311 Zn51 N301 86(3) 8_455 . ?
N311 Zn51 I502 128(4) 8_455 . ?
N311 Zn51 I501 90(3) 8_455 . ?
I502 Zn51 N301 125(3) . . ?
I502 Zn51 I501 135(4) . . ?
N312 Zn53 N305 116.6(17) . 3 ?
N312 Zn53 I506 95.4(14) . . ?
N312 Zn53 I505 114.2(19) . . ?
N305 Zn53 I506 97.0(14) 3 . ?
N305 Zn53 I505 111.9(14) 3 . ?
I505 Zn53 I506 120.0(15) . . ?
C3A C4A C5A 120.0 . . ?
C3A C4A C7A 119.0(5) . . ?
C5A C4A C7A 120.9(5) . . ?
C4A C3A H3A 120.0 . . ?
C4A C3A C15A 122.6(9) . . ?
C2A C3A C4A 120.0 . . ?
C2A C3A H3A 120.0 . . ?
C2A C3A C15A 116.7(9) . . ?
C3A C2A H2A 120.0 . . ?
C3A C2A C1A 120.0 . . ?
C3A C2A C14A 121.7(9) . . ?
C1A C2A H2A 120.0 . . ?
C1A C2A C14A 118.2(9) . . ?
C2A C1A H1A 120.0 . . ?
C6A C1A C2A 120.0 . . ?
C6A C1A H1A 120.0 . . ?
C1A C6A H6A 120.0 . . ?
C1A C6A C5A 120.0 . . ?
C5A C6A H6A 120.0 . . ?
C4A C5A H5A 120.0 . . ?
C4A C5A O1A 121.5(8) . . ?
C6A C5A C4A 120.0 . . ?
C6A C5A H5A 120.0 . . ?
C6A C5A O1A 118.3(8) . . ?
C8A C7A C4A 118.9(7) . . ?
C8A C7A C12A 120.0 . . ?
C12A C7A C4A 121.1(7) . . ?
C7A C8A H8A 120.0 . . ?
C7A C8A C9A 120.0 . . ?
C7A C8A C13A 119.3(13) . . ?
C9A C8A H8A 120.0 . . ?
C9A C8A C13A 120.1(13) . . ?
C8A C9A H9A 120.0 . . ?
C8A C9A C16A 120(2) . . ?
C10A C9A C8A 120.0 . . ?
C10A C9A H9A 120.0 . . ?
C10A C9A C16A 119.3(19) . . ?
C9A C10A H10A 120.0 . . ?
C11A C10A C9A 120.0 . . ?
C11A C10A H10A 120.0 . . ?
C10A C11A H11A 120.0 . . ?
C10A C11A C12A 120.0 . . ?
C12A C11A H11A 120.0 . . ?
C7A C12A H12A 120.0 . . ?
C7A C12A O2A 120.9(9) . . ?
C11A C12A C7A 120.0 . . ?
C11A C12A H12A 120.0 . . ?
C11A C12A O2A 119.1(9) . . ?
C5A O1A H1AA 109.5 . . ?
C12A O2A H2AA 109.5 . . ?
C2A C14A H14A 109.5 . . ?
C2A C14A H14B 109.5 . . ?
C2A C14A H14C 109.5 . . ?
H14A C14A H14B 109.5 . . ?
H14A C14A H14C 109.5 . . ?
H14B C14A H14C 109.5 . . ?
C12C C7C C8C 120.0 . . ?
C12C C7C C4C 122.0(14) . . ?
C8C C7C C4C 118.0(14) . . ?
C7C C12C H12C 120.0 . . ?
C7C C12C C11C 120.0 . . ?
C11C C12C H12C 120.0 . . ?
C12C C11C H11C 120.0 . . ?
C10C C11C C12C 120.0 . . ?
C10C C11C H11C 120.0 . . ?
C11C C10C H10C 120.0 . . ?
C11C C10C C9C 120.0 . . ?
C9C C10C H10C 120.0 . . ?
C10C C9C H9C 120.0 . . ?
C8C C9C C10C 120.0 . . ?
C8C C9C H9C 120.0 . . ?
C7C C8C C13C 118(2) . . ?
C9C C8C C7C 120.0 . . ?
C9C C8C C13C 122(2) . . ?
C5C C4C C7C 121.3(14) . . ?
C5C C4C C3C 120.0 . . ?
C3C C4C C7C 118.6(14) . . ?
C6C C5C C4C 120.0 . . ?
O1C C5C C4C 122.6(19) . . ?
O1C C5C C6C 117.4(19) . . ?
C5C C6C H6C 120.0 . . ?
C5C C6C C1C 120.0 . . ?
C1C C6C H6C 120.0 . . ?
C6C C1C H1C 120.0 . . ?
C2C C1C C6C 120.0 . . ?
C2C C1C H1C 120.0 . . ?
C1C C2C C3C 120.0 . . ?
C1C C2C C14C 121(2) . . ?
C3C C2C C14C 118(2) . . ?
C4C C3C H3C 120.0 . . ?
C2C C3C C4C 120.0 . . ?
C2C C3C H3C 120.0 . . ?
C5C O1C H1CA 109.5 . . ?
C5B O1B H1B 109.5 . . ?
H14G C14B H14H 109.5 . . ?
H14G C14B H14I 109.5 . . ?
H14H C14B H14I 109.5 . . ?
C2B C14B H14G 109.5 . . ?
C2B C14B H14H 109.5 . . ?
C2B C14B H14I 109.5 . . ?
C3B C4B C5B 120.0 . . ?
C3B C4B C7B 118(2) . . ?
C5B C4B C7B 120(2) . . ?
C4B C3B H3B 120.0 . . ?
C4B C3B C2B 120.0 . . ?
C2B C3B H3B 120.0 . . ?
C3B C2B C14B 120(2) . . ?
C1B C2B C14B 120(2) . . ?
C1B C2B C3B 120.0 . . ?
C2B C1B H1BA 120.0 . . ?
C6B C1B C2B 120.0 . . ?
C6B C1B H1BA 120.0 . . ?
C1B C6B H6B 120.0 . . ?
C5B C6B C1B 120.0 . . ?
C5B C6B H6B 120.0 . . ?
O1B C5B C4B 121.1(19) . . ?
O1B C5B C6B 118.8(19) . . ?
C6B C5B C4B 120.0 . . ?
C8C C13C H13D 109.5 . . ?
C8C C13C H13E 109.5 . . ?
C8C C13C H13F 109.5 . . ?
H13D C13C H13E 109.5 . . ?
H13D C13C H13F 109.5 . . ?
H13E C13C H13F 109.5 . . ?
C2C C14C H14D 109.5 . . ?
C2C C14C H14E 109.5 . . ?
C2C C14C H14F 109.5 . . ?
H14D C14C H14E 109.5 . . ?
H14D C14C H14F 109.5 . . ?
H14E C14C H14F 109.5 . . ?
C12B C7B C4B 123(3) . . ?
C12B C7B C8B 120.0 . . ?
C8B C7B C4B 116(3) . . ?
C7B C12B H12B 120.0 . . ?
C11B C12B C7B 120.0 . . ?
C11B C12B H12B 120.0 . . ?
C12B C11B H11B 120.0 . . ?
C10B C11B C12B 120.0 . . ?
C10B C11B H11B 120.0 . . ?
C11B C10B H10B 120.0 . . ?
C11B C10B C9B 120.0 . . ?
C9B C10B H10B 120.0 . . ?
C10B C9B H9B 120.0 . . ?
C8B C9B C10B 120.0 . . ?
C8B C9B H9B 120.0 . . ?
C7B C8B C13B 111(4) . . ?
C9B C8B C7B 120.0 . . ?
C9B C8B C13B 129(4) . . ?
C8B C13B H13G 109.5 . . ?
C8B C13B H13H 109.5 . . ?
C8B C13B H13I 109.5 . . ?
H13G C13B H13H 109.5 . . ?
H13G C13B H13I 109.5 . . ?
H13H C13B H13I 109.5 . . ?
C3A C15A H15A 109.5 . . ?
C3A C15A H15B 109.5 . . ?
C3A C15A H15C 109.5 . . ?
H15A C15A H15B 109.5 . . ?
H15A C15A H15C 109.5 . . ?
H15B C15A H15C 109.5 . . ?
C8A C13A H13A 109.5 . . ?
C8A C13A H13B 109.5 . . ?
C8A C13A H13C 109.5 . . ?
H13A C13A H13B 109.5 . . ?
H13A C13A H13C 109.5 . . ?
H13B C13A H13C 109.5 . . ?
C9A C16A H16A 109.5 . . ?
C9A C16A H16B 109.5 . . ?
C9A C16A H16C 109.5 . . ?
H16A C16A H16B 109.5 . . ?
H16A C16A H16C 109.5 . . ?
H16B C16A H16C 109.5 . . ?

loop_
_geom_bond_atom_site_label_1
_geom_bond_atom_site_label_2
_geom_bond_distance
_geom_bond_site_symmetry_2
_geom_bond_publ_flag
I303 Zn32 2.528(5) . ?
I402 Zn41 2.531(9) . ?
I304 Zn32 2.527(4) . ?
I405 Zn43 2.522(10) . ?
I406 Zn43 2.512(10) . ?
I401 Zn41 2.525(9) . ?
Zn32 N306 2.055(6) . ?
Zn32 N307 2.044(6) . ?
Zn41 N301 2.059(9) . ?
Zn41 N311 2.103(12) 8_455 ?
Zn43 N312 2.067(11) . ?
Zn43 N305 2.065(9) 3 ?
N309 C324 1.351(8) . ?
N309 C325 1.341(8) . ?
N302 C308 1.333(7) . ?
N302 C306 1.335(7) . ?
N304 C308 1.336(7) . ?
N304 C307 1.351(7) . ?
N306 C318 1.338(9) . ?
N306 C314 1.339(8) . ?
N306 Zn42 2.061(10) . ?
N306 Zn52 2.066(18) . ?
N308 C324 1.317(9) . ?
N308 C326 1.331(8) . ?
N310 C325 1.321(8) . ?
N310 C326 1.347(8) . ?
N303 C306 1.316(7) . ?
N303 C307 1.335(7) . ?
N312 C336 1.318(9) . ?
N312 C332 1.326(11) . ?
N312 Zn33 2.069(6) . ?
N312 Zn53 1.60(4) . ?
N301 C305 1.334(8) . ?
N301 C301 1.331(10) . ?
N301 Zn31 2.069(8) . ?
N301 Zn51 2.31(8) . ?
N311 C329 1.312(9) . ?
N311 C330 1.324(10) . ?
N311 Zn31 2.081(9) 8_556 ?
N311 Zn51 2.26(8) 8_556 ?
N307 C319 1.342(9) . ?
N307 C323 1.310(11) . ?
N307 Zn42 2.092(11) . ?
N307 Zn52 2.48(2) . ?
N305 C311 1.346(9) . ?
N305 C312 1.329(9) . ?
N305 Zn53 2.20(3) 3_445 ?
C324 C321 1.489(9) . ?
C325 C327 1.492(8) . ?
C316 C308 1.485(7) . ?
C316 C315 1.366(8) . ?
C316 C317 1.391(8) . ?
C303 C306 1.497(7) . ?
C303 C304 1.386(9) . ?
C303 C302 1.348(9) . ?
C321 C320 1.338(10) . ?
C321 C322 1.382(10) . ?
C327 C328 1.377(9) . ?
C327 C331 1.374(9) . ?
C326 C334 1.467(10) . ?
C334 C335 1.362(10) . ?
C334 C333 1.393(10) . ?
C307 C309 1.477(8) . ?
C304 H304 0.9500 . ?
C304 C305 1.386(8) . ?
C309 C313 1.379(8) . ?
C309 C310 1.388(9) . ?
C329 H329 0.9500 . ?
C329 C328 1.395(9) . ?
C336 H336 0.9500 . ?
C336 C335 1.342(11) . ?
C328 H328 0.9500 . ?
C318 H318 0.9500 . ?
C318 C317 1.369(9) . ?
C314 H314 0.9500 . ?
C314 C315 1.390(8) . ?
C315 H315 0.9500 . ?
C320 H320 0.9500 . ?
C320 C319 1.383(9) . ?
C311 H311 0.9500 . ?
C311 C310 1.381(10) . ?
C319 H319 0.9500 . ?
C305 H305 0.9500 . ?
C317 H317 0.9500 . ?
C312 H312 0.9500 . ?
C312 C313 1.381(9) . ?
C302 H302 0.9500 . ?
C302 C301 1.393(9) . ?
C331 H331 0.9500 . ?
C331 C330 1.390(10) . ?
C335 H335 0.9500 . ?
C313 H313 0.9500 . ?
C310 H310 0.9500 . ?
C330 H330 0.9500 . ?
C301 H301 0.9500 . ?
C332 H332 0.9500 . ?
C332 C333 1.348(12) . ?
C333 H333 0.9500 . ?
C323 H323 0.9500 . ?
C323 C322 1.354(11) . ?
C322 H322 0.9500 . ?
I302 Zn31 2.525(7) . ?
Zn31 I301 2.515(5) . ?
I403 Zn42 2.551(11) . ?
Zn42 I404 2.563(11) . ?
I306 Zn33 2.552(3) . ?
Zn33 I305 2.558(3) . ?
I503 Zn52 2.528(19) . ?
I504 Zn52 2.48(3) . ?
I502 Zn51 2.27(8) . ?
I501 Zn51 2.55(8) . ?
I506 Zn53 2.64(4) . ?
I505 Zn53 2.48(4) . ?
C4A C3A 1.3900 . ?
C4A C5A 1.3900 . ?
C4A C7A 1.499(8) . ?
C3A H3A 0.9500 . ?
C3A C2A 1.3900 . ?
C3A C15A 1.538(19) . ?
C2A H2A 0.9500 . ?
C2A C1A 1.3900 . ?
C2A C14A 1.515(19) . ?
C1A H1A 0.9500 . ?
C1A C6A 1.3900 . ?
C6A H6A 0.9500 . ?
C6A C5A 1.3900 . ?
C5A H5A 0.9500 . ?
C5A O1A 1.472(12) . ?
C7A C8A 1.3900 . ?
C7A C12A 1.3900 . ?
C8A H8A 0.9500 . ?
C8A C9A 1.3900 . ?
C8A C13A 1.59(6) . ?
C9A H9A 0.9500 . ?
C9A C10A 1.3900 . ?
C9A C16A 1.54(2) . ?
C10A H10A 0.9500 . ?
C10A C11A 1.3900 . ?
C11A H11A 0.9500 . ?
C11A C12A 1.3900 . ?
C12A H12A 0.9500 . ?
C12A O2A 1.446(15) . ?
O1A H1AA 0.8400 . ?
O2A H2AA 0.8400 . ?
C14A H14A 0.9800 . ?
C14A H14B 0.9800 . ?
C14A H14C 0.9800 . ?
C7C C12C 1.3900 . ?
C7C C8C 1.3900 . ?
C7C C4C 1.560(18) . ?
C12C H12C 0.9500 . ?
C12C C11C 1.3900 . ?
C11C H11C 0.9500 . ?
C11C C10C 1.3900 . ?
C10C H10C 0.9500 . ?
C10C C9C 1.3900 . ?
C9C H9C 0.9500 . ?
C9C C8C 1.3900 . ?
C8C C13C 1.53(2) . ?
C4C C5C 1.3900 . ?
C4C C3C 1.3900 . ?
C5C C6C 1.3900 . ?
C5C O1C 1.368(17) . ?
C6C H6C 0.9500 . ?
C6C C1C 1.3900 . ?
C1C H1C 0.9500 . ?
C1C C2C 1.3900 . ?
C2C C3C 1.3900 . ?
C2C C14C 1.542(17) . ?
C3C H3C 0.9500 . ?
O1C H1CA 0.8400 . ?
O1B H1B 0.8400 . ?
O1B C5B 1.362(17) . ?
C14B H14G 0.9800 . ?
C14B H14H 0.9800 . ?
C14B H14I 0.9800 . ?
C14B C2B 1.525(17) . ?
C4B C3B 1.3900 . ?
C4B C5B 1.3900 . ?
C4B C7B 1.573(18) . ?
C3B H3B 0.9500 . ?
C3B C2B 1.3900 . ?
C2B C1B 1.3900 . ?
C1B H1BA 0.9500 . ?
C1B C6B 1.3900 . ?
C6B H6B 0.9500 . ?
C6B C5B 1.3900 . ?
C13C H13D 0.9800 . ?
C13C H13E 0.9800 . ?
C13C H13F 0.9800 . ?
C14C H14D 0.9800 . ?
C14C H14E 0.9800 . ?
C14C H14F 0.9800 . ?
C7B C12B 1.3900 . ?
C7B C8B 1.3900 . ?
C12B H12B 0.9500 . ?
C12B C11B 1.3900 . ?
C11B H11B 0.9500 . ?
C11B C10B 1.3900 . ?
C10B H10B 0.9500 . ?
C10B C9B 1.3900 . ?
C9B H9B 0.9500 . ?
C9B C8B 1.3900 . ?
C8B C13B 1.54(2) . ?
C13B H13G 0.9800 . ?
C13B H13H 0.9800 . ?
C13B H13I 0.9800 . ?
C15A H15A 0.9800 . ?
C15A H15B 0.9800 . ?
C15A H15C 0.9800 . ?
C13A H13A 0.9800 . ?
C13A H13B 0.9800 . ?
C13A H13C 0.9800 . ?
C16A H16A 0.9800 . ?
C16A H16B 0.9800 . ?
C16A H16C 0.9800 . ?

loop_
_geom_hbond_atom_site_label_D
_geom_hbond_atom_site_label_H
_geom_hbond_atom_site_label_A
_geom_hbond_distance_DH
_geom_hbond_distance_HA
_geom_hbond_distance_DA
_geom_hbond_angle_DHA
_geom_hbond_site_symmetry_A
_geom_hbond_publ_flag
C304 H304 N302 0.95 2.56 2.852(7) 98.3 . yes
C328 H328 N309 0.95 2.49 2.799(8) 98.9 . yes
C315 H315 N302 0.95 2.43 2.759(7) 100.2 . yes
C320 H320 N309 0.95 2.53 2.817(8) 97.6 . yes
C317 H317 N304 0.95 2.56 2.861(8) 98.5 . yes
C302 H302 N303 0.95 2.42 2.758(8) 100.7 . yes
C331 H331 N310 0.95 2.53 2.828(9) 98.5 . yes
C335 H335 N310 0.95 2.57 2.860(9) 97.8 . yes
C313 H313 N304 0.95 2.57 2.867(8) 98.1 . yes
C310 H310 N303 0.95 2.43 2.765(8) 100.1 . yes
C333 H333 N308 0.95 2.53 2.817(11) 97.3 . yes
C322 H322 N308 0.95 2.56 2.847(9) 97.6 . yes
C11B H11B O1C 0.95 2.11 2.31(6) 89.7 1_545 yes

loop_
_geom_torsion_atom_site_label_1
_geom_torsion_atom_site_label_2
_geom_torsion_atom_site_label_3
_geom_torsion_atom_site_label_4
_geom_torsion
_geom_torsion_site_symmetry_1
_geom_torsion_site_symmetry_2
_geom_torsion_site_symmetry_3
_geom_torsion_site_symmetry_4
_geom_torsion_publ_flag
Zn32 N306 C318 C317 175.9(6) . . . . ?
Zn32 N306 C314 C315 -176.8(6) . . . . ?
Zn32 N307 C319 C320 179.2(5) . . . . ?
Zn32 N307 C323 C322 -179.0(9) . . . . ?
Zn41 N301 C305 C304 -179.9(6) . . . . ?
Zn41 N301 C301 C302 174.4(8) . . . . ?
Zn41 N311 C329 C328 173.2(5) 8_556 . . . ?
Zn41 N311 C330 C331 -173.7(7) 8_556 . . . ?
Zn43 N312 C336 C335 -176.1(7) . . . . ?
Zn43 N312 C332 C333 176.4(10) . . . . ?
Zn43 N305 C311 C310 -179.5(7) 3_445 . . . ?
Zn43 N305 C312 C313 -178.0(6) 3_445 . . . ?
N309 C324 C321 C320 22.4(9) . . . . ?
N309 C324 C321 C322 -155.1(8) . . . . ?
N309 C325 C327 C328 11.0(8) . . . . ?
N309 C325 C327 C331 -170.3(6) . . . . ?
N304 C307 C309 C313 -7.8(10) . . . . ?
N304 C307 C309 C310 175.8(6) . . . . ?
N306 C318 C317 C316 1.9(12) . . . . ?
N306 C314 C315 C316 0.0(11) . . . . ?
N308 C324 C321 C320 -159.8(6) . . . . ?
N308 C324 C321 C322 22.7(10) . . . . ?
N308 C326 C334 C335 164.4(7) . . . . ?
N308 C326 C334 C333 -17.0(11) . . . . ?
N310 C325 C327 C328 -167.8(5) . . . . ?
N310 C325 C327 C331 10.9(9) . . . . ?
N310 C326 C334 C335 -16.6(10) . . . . ?
N310 C326 C334 C333 162.0(8) . . . . ?
N303 C307 C309 C313 170.7(6) . . . . ?
N303 C307 C309 C310 -5.7(9) . . . . ?
N312 C336 C335 C334 -0.6(13) . . . . ?
N312 C332 C333 C334 0.2(19) . . . . ?
N311 C329 C328 C327 0.9(9) . . . . ?
N307 C323 C322 C321 -0.9(18) . . . . ?
N305 C311 C310 C309 -3.5(13) . . . . ?
N305 C312 C313 C309 -1.3(11) . . . . ?
C324 N309 C325 N310 6.0(8) . . . . ?
C324 N309 C325 C327 -172.7(5) . . . . ?
C324 N308 C326 N310 4.8(9) . . . . ?
C324 N308 C326 C334 -176.2(6) . . . . ?
C324 C321 C320 C319 -179.8(6) . . . . ?
C324 C321 C322 C323 -180.0(9) . . . . ?
C325 N309 C324 N308 -3.4(8) . . . . ?
C325 N309 C324 C321 174.2(5) . . . . ?
C325 N310 C326 N308 -2.6(9) . . . . ?
C325 N310 C326 C334 178.4(5) . . . . ?
C325 C327 C328 C329 179.4(5) . . . . ?
C325 C327 C331 C330 -179.3(7) . . . . ?
C308 N302 C306 N303 -1.6(9) . . . . ?
C308 N302 C306 C303 179.4(5) . . . . ?
C308 N304 C307 N303 -3.3(9) . . . . ?
C308 N304 C307 C309 175.1(5) . . . . ?
C308 C316 C315 C314 179.6(6) . . . . ?
C308 C316 C317 C318 179.5(6) . . . . ?
C303 C304 C305 N301 1.6(11) . . . . ?
C303 C302 C301 N301 9.5(17) . . . . ?
C321 C320 C319 N307 0.5(10) . . . . ?
C306 N302 C308 N304 3.5(9) . . . . ?
C306 N302 C308 C316 -176.4(5) . . . . ?
C306 N303 C307 N304 5.0(9) . . . . ?
C306 N303 C307 C309 -173.4(6) . . . . ?
C306 C303 C304 C305 178.0(6) . . . . ?
C306 C303 C302 C301 176.6(9) . . . . ?
C327 C331 C330 N311 -1.0(12) . . . . ?
C326 N308 C324 N309 -1.6(9) . . . . ?
C326 N308 C324 C321 -179.2(5) . . . . ?
C326 N310 C325 N309 -3.3(8) . . . . ?
C326 N310 C325 C327 175.4(5) . . . . ?
C326 C334 C335 C336 -178.9(7) . . . . ?
C326 C334 C333 C332 179.0(10) . . . . ?
C307 N304 C308 N302 -1.3(9) . . . . ?
C307 N304 C308 C316 178.6(5) . . . . ?
C307 N303 C306 N302 -2.4(9) . . . . ?
C307 N303 C306 C303 176.7(6) . . . . ?
C307 C309 C313 C312 -176.2(7) . . . . ?
C307 C309 C310 C311 178.6(7) . . . . ?
C304 C303 C306 N302 7.4(9) . . . . ?
C304 C303 C306 N303 -171.8(6) . . . . ?
C304 C303 C302 C301 -8.0(14) . . . . ?
C329 N311 C330 C331 2.5(11) . . . . ?
C336 N312 C332 C333 1.7(17) . . . . ?
C336 N312 Zn53 N305 -106(2) . . . 3 ?
C336 N312 Zn53 I506 -5(2) . . . . ?
C336 N312 Zn53 I505 121.2(17) . . . . ?
C328 C327 C331 C330 -0.6(11) . . . . ?
C318 N306 C314 C315 0.8(11) . . . . ?
C314 N306 C318 C317 -1.8(11) . . . . ?
C315 C316 C308 N302 -1.3(9) . . . . ?
C315 C316 C308 N304 178.8(6) . . . . ?
C315 C316 C317 C318 -1.0(10) . . . . ?
C320 C321 C322 C323 2.4(15) . . . . ?
C311 N305 C312 C313 0.0(11) . . . . ?
C319 N307 C323 C322 -0.8(15) . . . . ?
C305 N301 C301 C302 -5.1(14) . . . . ?
C317 C316 C308 N302 178.2(6) . . . . ?
C317 C316 C308 N304 -1.7(9) . . . . ?
C317 C316 C315 C314 0.1(10) . . . . ?
C312 N305 C311 C310 2.4(12) . . . . ?
C302 C303 C306 N302 -177.3(7) . . . . ?
C302 C303 C306 N303 3.5(10) . . . . ?
C302 C303 C304 C305 2.6(11) . . . . ?
C331 C327 C328 C329 0.6(9) . . . . ?
C335 C334 C333 C332 -2.3(15) . . . . ?
C313 C309 C310 C311 2.0(12) . . . . ?
C310 C309 C313 C312 0.3(11) . . . . ?
C330 N311 C329 C328 -2.5(9) . . . . ?
C301 N301 C305 C304 -0.3(11) . . . . ?
C332 N312 C336 C335 -1.5(13) . . . . ?
C332 N312 Zn53 N305 86.4(18) . . . 3 ?
C332 N312 Zn53 I506 -173.0(9) . . . . ?
C332 N312 Zn53 I505 -46.7(19) . . . . ?
C333 C334 C335 C336 2.5(12) . . . . ?
C323 N307 C319 C320 1.0(11) . . . . ?
C322 C321 C320 C319 -2.2(11) . . . . ?
Zn31 N301 C305 C304 174.4(6) . . . . ?
Zn31 N301 C301 C302 179.6(8) . . . . ?
Zn31 N311 C329 C328 172.2(5) 8_556 . . . ?
Zn31 N311 C330 C331 -172.1(7) 8_556 . . . ?
Zn42 N306 C318 C317 176.7(7) . . . . ?
Zn42 N306 C314 C315 -177.7(7) . . . . ?
Zn42 N307 C319 C320 -179.2(6) . . . . ?
Zn42 N307 C323 C322 179.4(10) . . . . ?
Zn33 N312 C336 C335 -174.5(6) . . . . ?
Zn33 N312 C332 C333 175.2(10) . . . . ?
Zn52 N306 C318 C317 155.5(9) . . . . ?
Zn52 N306 C314 C315 -152.6(9) . . . . ?
Zn52 N307 C319 C320 172.1(7) . . . . ?
Zn52 N307 C323 C322 -169.0(10) . . . . ?
Zn51 N301 C305 C304 -161(2) . . . . ?
Zn51 N301 C301 C302 150(3) . . . . ?
Zn51 N311 C329 C328 -180(4) 8_556 . . . ?
Zn51 N311 C330 C331 -179(2) 8_556 . . . ?
Zn53 N312 C336 C335 -168.4(18) . . . . ?
Zn53 N312 C332 C333 172.8(16) . . . . ?
Zn53 N305 C311 C310 167.2(13) 3_445 . . . ?
Zn53 N305 C312 C313 -159.6(16) 3_445 . . . ?
C4A C3A C2A C1A 0.0 . . . . ?
C4A C3A C2A C14A 177.5(11) . . . . ?
C4A C7A C8A C9A -178.9(8) . . . . ?
C4A C7A C8A C13A -7.7(16) . . . . ?
C4A C7A C12A C11A 178.9(8) . . . . ?
C4A C7A C12A O2A -0.5(13) . . . . ?
C3A C4A C5A C6A 0.0 . . . . ?
C3A C4A C5A O1A 175.0(10) . . . . ?
C3A C4A C7A C8A 94.6(7) . . . . ?
C3A C4A C7A C12A -84.3(8) . . . . ?
C3A C2A C1A C6A 0.0 . . . . ?
C2A C1A C6A C5A 0.0 . . . . ?
C1A C6A C5A C4A 0.0 . . . . ?
C1A C6A C5A O1A -175.2(10) . . . . ?
C5A C4A C3A C2A 0.0 . . . . ?
C5A C4A C3A C15A 170.6(12) . . . . ?
C5A C4A C7A C8A -88.6(7) . . . . ?
C5A C4A C7A C12A 92.5(7) . . . . ?
C7A C4A C3A C2A 176.8(8) . . . . ?
C7A C4A C3A C15A -12.6(12) . . . . ?
C7A C4A C5A C6A -176.8(8) . . . . ?
C7A C4A C5A O1A -1.8(11) . . . . ?
C7A C8A C9A C10A 0.0 . . . . ?
C7A C8A C9A C16A 168.6(18) . . . . ?
C8A C7A C12A C11A 0.0 . . . . ?
C8A C7A C12A O2A -179.4(12) . . . . ?
C8A C9A C10A C11A 0.0 . . . . ?
C9A C10A C11A C12A 0.0 . . . . ?
C10A C11A C12A C7A 0.0 . . . . ?
C10A C11A C12A O2A 179.4(12) . . . . ?
C12A C7A C8A C9A 0.0 . . . . ?
C12A C7A C8A C13A 171.2(16) . . . . ?
C14A C2A C1A C6A -177.6(11) . . . . ?
C7C C12C C11C C10C 0.0 . . . . ?
C7C C4C C5C C6C -176(3) . . . . ?
C7C C4C C5C O1C 7(4) . . . . ?
C7C C4C C3C C2C 176(3) . . . . ?
C12C C7C C8C C9C 0.0 . . . . ?
C12C C7C C8C C13C -178(2) . . . . ?
C12C C7C C4C C5C -91(2) . . . . ?
C12C C7C C4C C3C 93(2) . . . . ?
C12C C11C C10C C9C 0.0 . . . . ?
C11C C10C C9C C8C 0.0 . . . . ?
C10C C9C C8C C7C 0.0 . . . . ?
C10C C9C C8C C13C 178(2) . . . . ?
C8C C7C C12C C11C 0.0 . . . . ?
C8C C7C C4C C5C 88(2) . . . . ?
C8C C7C C4C C3C -88(2) . . . . ?
C4C C7C C12C C11C 180(2) . . . . ?
C4C C7C C8C C9C -180(2) . . . . ?
C4C C7C C8C C13C 3(2) . . . . ?
C4C C5C C6C C1C 0.0 . . . . ?
C5C C4C C3C C2C 0.0 . . . . ?
C5C C6C C1C C2C 0.0 . . . . ?
C6C C1C C2C C3C 0.0 . . . . ?
C6C C1C C2C C14C -176(2) . . . . ?
C1C C2C C3C C4C 0.0 . . . . ?
C3C C4C C5C C6C 0.0 . . . . ?
C3C C4C C5C O1C -177(4) . . . . ?
O1C C5C C6C C1C 177(4) . . . . ?
C14B C2B C1B C6B 177(2) . . . . ?
C4B C3B C2B C14B -177(2) . . . . ?
C4B C3B C2B C1B 0.0 . . . . ?
C4B C7B C12B C11B 175(4) . . . . ?
C4B C7B C8B C9B -175(4) . . . . ?
C4B C7B C8B C13B 0(4) . . . . ?
C3B C4B C5B O1B -176(3) . . . . ?
C3B C4B C5B C6B 0.0 . . . . ?
C3B C4B C7B C12B 88(3) . . . . ?
C3B C4B C7B C8B -96(3) . . . . ?
C3B C2B C1B C6B 0.0 . . . . ?
C2B C1B C6B C5B 0.0 . . . . ?
C1B C6B C5B O1B 176(3) . . . . ?
C1B C6B C5B C4B 0.0 . . . . ?
C5B C4B C3B C2B 0.0 . . . . ?
C5B C4B C7B C12B -78(4) . . . . ?
C5B C4B C7B C8B 98(2) . . . . ?
C14C C2C C3C C4C 176(2) . . . . ?
C7B C4B C3B C2B -166(3) . . . . ?
C7B C4B C5B O1B -10(4) . . . . ?
C7B C4B C5B C6B 166(3) . . . . ?
C7B C12B C11B C10B 0.0 . . . . ?
C12B C7B C8B C9B 0.0 . . . . ?
C12B C7B C8B C13B 175(5) . . . . ?
C12B C11B C10B C9B 0.0 . . . . ?
C11B C10B C9B C8B 0.0 . . . . ?
C10B C9B C8B C7B 0.0 . . . . ?
C10B C9B C8B C13B -174(6) . . . . ?
C8B C7B C12B C11B 0.0 . . . . ?
C15A C3A C2A C1A -171.2(11) . . . . ?
C13A C8A C9A C10A -171.1(16) . . . . ?
C16A C9A C10A C11A -168.7(18) . . . . ?

loop_
_exptl_oxdiff_crystal_face_indexfrac_h
_exptl_oxdiff_crystal_face_indexfrac_k
_exptl_oxdiff_crystal_face_indexfrac_l
_exptl_oxdiff_crystal_face_x
_exptl_oxdiff_crystal_face_y
_exptl_oxdiff_crystal_face_z
-1.0000 0.0000 0.0000 -0.0097 0.0401 -0.0165
1.0000 -0.0000 -0.0000 0.0097 -0.0401 0.0165
-0.0000 0.0000 -1.0000 -0.0511 0.0002 0.0009
0.0000 -0.0000 1.0000 0.0511 -0.0002 -0.0009
-0.9998 1.0000 1.0000 0.0395 0.0001 -0.1126
0.9998 -1.0000 -1.0000 -0.0395 -0.0001 0.1126
1.0001 -0.0000 1.0000 0.0608 -0.0403 0.0156
0.9996 -2.0000 -1.9999 -0.0888 0.0398 0.2088
-1.0001 0.0000 -1.0000 -0.0608 0.0403 -0.0156
-1.0002 -1.0000 1.0000 0.0433 0.0795 0.0779
1.0004 2.0000 -1.0001 -0.0451 -0.1192 -0.1731
-2.0000 0.0000 1.0000 0.0317 0.0799 -0.0339
2.0000 -0.0000 -1.0000 -0.0317 -0.0799 0.0339
0.9998 -1.0000 0.0000 0.0116 -0.0004 0.1117
